data_1573105
loop_
_publ_author_name
'Wu, Weikang'
'Rajeshkumar, Thayalan'
'Zhu, Shan'
'Chai, Fuxiang'
'Hong, Dongjing'
'Huang, Zeming'
'Yuan, Qingbing'
'Maron, Laurent'
'Wang, Shaowu'

_publ_section_title
;
 Rare-earth metal complexes bearing electrophilic and nucleophilic carbon
 centres and their unique reactivity patterns towards pyridine
 derivatives.
;
_journal_issue 48
_journal_name_full 'Chemical science'
_journal_page_first 20315
_journal_page_last 20327
_journal_paper_doi 10.1039/d4sc04197f
_journal_volume 15
_journal_year 2024
_chemical_formula_moiety 'C63 H85 Er N8 O'
_chemical_formula_sum 'C63 H85 Er N8 O'
_chemical_formula_weight 1137.64
_space_group_crystal_system triclinic
_space_group_IT_number 2
_space_group_name_Hall '-P 1'
_space_group_name_H-M_alt 'P -1'
_atom_sites_solution_hydrogens geom
_atom_sites_solution_primary iterative
_audit_creation_date 2024-04-16
_audit_creation_method
;
Olex2 1.5
(compiled 2023.08.24 svn.re1ec1418 for OlexSys, GUI svn.r6817)
;
_audit_update_record
;
2024-05-29 deposited with the CCDC.	2024-11-12 downloaded from the CCDC.
;
_cell_angle_alpha 74.607(3)
_cell_angle_beta 86.798(3)
_cell_angle_gamma 80.220(3)
_cell_formula_units_Z 2
_cell_length_a 11.152(3)
_cell_length_b 14.224(4)
_cell_length_c 19.011(5)
_cell_measurement_reflns_used 5000
_cell_measurement_temperature 300
_cell_measurement_theta_max 27.00
_cell_measurement_theta_min 2.22
_cell_volume 2865.0(13)
_computing_molecular_graphics 'Olex2 1.5 (Dolomanov et al., 2009)'
_computing_publication_material 'Olex2 1.5 (Dolomanov et al., 2009)'
_computing_structure_refinement 'SHELXL 2018/3 (Sheldrick, 2015)'
_computing_structure_solution 'olex2.solve 1.5 (Bourhis et al., 2015)'
_diffrn_ambient_temperature 300
_diffrn_measured_fraction_theta_full 0.995
_diffrn_measured_fraction_theta_max 0.995
_diffrn_measurement_device_type 'Bruker APEX-II CCD'
_diffrn_measurement_method '\f and \w scans'
_diffrn_radiation_type MoK\a
_diffrn_radiation_wavelength 0.71073
_diffrn_reflns_av_R_equivalents 0.1396
_diffrn_reflns_av_unetI/netI 0.1915
_diffrn_reflns_Laue_measured_fraction_full 0.995
_diffrn_reflns_Laue_measured_fraction_max 0.995
_diffrn_reflns_limit_h_max 13
_diffrn_reflns_limit_h_min -13
_diffrn_reflns_limit_k_max 16
_diffrn_reflns_limit_k_min -16
_diffrn_reflns_limit_l_max 22
_diffrn_reflns_limit_l_min -22
_diffrn_reflns_number 27272
_diffrn_reflns_point_group_measured_fraction_full 0.995
_diffrn_reflns_point_group_measured_fraction_max 0.995
_diffrn_reflns_theta_full 25.000
_diffrn_reflns_theta_max 25.000
_diffrn_reflns_theta_min 1.505
_diffrn_standards_number 0
_exptl_absorpt_coefficient_mu 1.513
_exptl_absorpt_correction_T_max 0.814
_exptl_absorpt_correction_T_min 0.417
_exptl_absorpt_correction_type multi-scan
_exptl_crystal_colour 'clear light black'
_exptl_crystal_colour_lustre clear
_exptl_crystal_colour_modifier light
_exptl_crystal_colour_primary black
_exptl_crystal_density_diffrn 1.319
_exptl_crystal_description block
_exptl_crystal_F_000 1190
_exptl_crystal_size_max 0.21
_exptl_crystal_size_mid 0.20
_exptl_crystal_size_min 0.19
_refine_diff_density_max 1.666
_refine_diff_density_min -1.761
_refine_diff_density_rms 0.129
_refine_ls_extinction_method none
_refine_ls_goodness_of_fit_ref 0.982
_refine_ls_hydrogen_treatment constr
_refine_ls_matrix_type full
_refine_ls_number_parameters 1007
_refine_ls_number_reflns 10050
_refine_ls_number_restraints 1490
_refine_ls_restrained_S_all 0.922
_refine_ls_R_factor_all 0.1556
_refine_ls_R_factor_gt 0.0735
_refine_ls_shift/su_max 0.001
_refine_ls_shift/su_mean 0.000
_refine_ls_structure_factor_coef Fsqd
_refine_ls_weighting_details 'w=1/[\s^2^(Fo^2^)+(0.0662P)^2^] where P=(Fo^2^+2Fc^2^)/3'
_refine_ls_weighting_scheme calc
_refine_ls_wR_factor_gt 0.1307
_refine_ls_wR_factor_ref 0.1569
_reflns_Friedel_coverage 0.000
_reflns_number_gt 5746
_reflns_number_total 10050
_reflns_threshold_expression 'I > 2\s(I)'
_cod_data_source_file d4sc04197f4.cif
_cod_data_source_block 7a
_cod_depositor_comments 'Adding full bibliography for 1573095--1573138.cif.'
_cod_database_code 1573105
_shelx_shelxl_version_number 2018/3
_shelx_space_group_comment
;
The symmetry employed for this shelxl refinement is uniquely defined
by the following loop, which should always be used as a source of
symmetry information in preference to the above space-group names.
They are only intended as comments.
;
_shelx_estimated_absorpt_t_max 0.762
_shelx_estimated_absorpt_t_min 0.742
_olex2_refinement_description
;
1. Fixed Uiso
 At 1.2 times of:
  All C(H) groups, All C(H,H) groups, All C(H,H,H,H) groups
 At 1.5 times of:
  All C(H,H,H) groups
2. Restrained distances
 C36A-C35 \\sim C36-C35
 with sigma of 0.02
 N5-C36 \\sim N5A-C36A \\sim N5A-C37A \\sim N5-C37 \\sim N5-C41 \\sim N5A-C41A
 with sigma of 0.02
 N2-C10 \\sim N2A-C10A \\sim N2-C11 \\sim N2A-C11A \\sim N2A-C15A \\sim N2-C15
 with sigma of 0.02
 C9-C10 \\sim C9-C10A
 with sigma of 0.02
 O1-C63 \\sim O1-C60A \\sim O1-C60 \\sim O1-C63A
 with sigma of 0.02
 N6-C43A \\sim N6-C43
 with sigma of 0.02
 N3-C17 \\sim N3-C17A
 with sigma of 0.02
3. Uiso/Uaniso restraints and constraints
C35 \\sim N5 \\sim C36 \\sim C37 \\sim C38 \\sim C39 \\sim C40 \\sim C41 \\sim
N5A \\sim C36A \\sim C37A \\sim C38A \\sim C39A \\sim C40A \\sim C41A: within
2A with sigma of 0.01 and sigma for terminal atoms of 0.02 within 2A
C9 \\sim N2 \\sim C10 \\sim C11 \\sim C12 \\sim C13 \\sim C14 \\sim C15 \\sim
N2A \\sim C10A \\sim C11A \\sim C12A \\sim C13A \\sim C14A \\sim C15A: within
2A with sigma of 0.01 and sigma for terminal atoms of 0.02 within 2A
O1 \\sim C60 \\sim C61 \\sim C62 \\sim C63 \\sim C60A \\sim C61A \\sim C62A
\\sim C63A: within 2A with sigma of 0.01 and sigma for terminal atoms of 0.02
within 2A
N6 \\sim C43 \\sim C44 \\sim C45 \\sim C46 \\sim C47 \\sim C48 \\sim C49 \\sim
C50 \\sim C51 \\sim C52 \\sim C43A \\sim C44A \\sim C45A \\sim C46A \\sim C47A
\\sim C48A \\sim C49A \\sim C50A \\sim C51A \\sim C52A: within 2A with sigma of
0.01 and sigma for terminal atoms of 0.02 within 2A
C17 \\sim C18 \\sim C19 \\sim C20 \\sim C21 \\sim C22 \\sim C23 \\sim C24 \\sim
C25 \\sim C26 \\sim C17A \\sim C18A \\sim C19A \\sim C20A \\sim C21A \\sim C22A
\\sim C23A \\sim C24A \\sim C25A \\sim C26A \\sim N3: within 2A with sigma of
0.01 and sigma for terminal atoms of 0.02 within 2A
Uanis(N5) \\sim Ueq, Uanis(C36) \\sim Ueq, Uanis(C37) \\sim Ueq, Uanis(C38)
\\sim Ueq, Uanis(C39) \\sim Ueq, Uanis(C40) \\sim Ueq, Uanis(C41) \\sim Ueq,
Uanis(N5A) \\sim Ueq, Uanis(C37A) \\sim Ueq, Uanis(C38A) \\sim Ueq, Uanis(C39A)
\\sim Ueq, Uanis(C40A) \\sim Ueq, Uanis(C41A) \\sim Ueq, Uanis(C36A) \\sim Ueq,
Uanis(C35) \\sim Ueq: with sigma of 0.01 and sigma for terminal atoms of 0.02
4. Same fragment restrains
{O1, C60A, C61A, C62A, C63A} sigma for 1-2: 0.02, 1-3: 0.04
as in
{O1, C60, C61, C62, C63}
{N6, C43A, C44A, C45A, C46A, C47A, C48A, C49A, C50A, C51A, C52A} sigma for 1-2:
0.02, 1-3: 0.04
as in
{N6, C43, C44, C45, C46, C47, C48, C49, C50, C51, C52}
{C9, N2A, C10A, C11A, C12A, C13A, C14A, C15A} sigma for 1-2: 0.02, 1-3: 0.04
as in
{C9, N2, C10, C11, C12, C13, C14, C15}
{N3, C17A, C18A, C19A, C20A, C21A, C22A, C23A, C24A, C25A, C26A} sigma for 1-2:
0.02, 1-3: 0.04
as in
{N3, C17, C18, C19, C20, C21, C22, C23, C24, C25, C26}
{C35, N5A, C36A, C37A, C38A, C39A, C40A, C41A} sigma for 1-2: 0.02, 1-3: 0.04
as in
{C35, N5, C36, C37, C38, C39, C40, C41}
5. Others
 Sof(H35C)=Sof(H35D)=Sof(N5A)=Sof(C36A)=Sof(H36C)=Sof(H36D)=Sof(C37A)=
 Sof(H37C)=Sof(H37D)=Sof(C38A)=Sof(H38C)=Sof(H38D)=Sof(C39A)=Sof(H39C)=
 Sof(H39D)=Sof(C40A)=Sof(H40C)=Sof(H40D)=Sof(C41A)=Sof(H41C)=Sof(H41D)=1-FVAR(1)
 Sof(H35A)=Sof(H35B)=Sof(N5)=Sof(C36)=Sof(H36A)=Sof(H36B)=Sof(C37)=Sof(H37A)=
 Sof(H37B)=Sof(C38)=Sof(H38A)=Sof(H38B)=Sof(C39)=Sof(H39A)=Sof(H39B)=Sof(C40)=
 Sof(H40A)=Sof(H40B)=Sof(C41)=Sof(H41A)=Sof(H41B)=FVAR(1)
 Sof(H9BC)=Sof(H9BD)=Sof(N2A)=Sof(C10A)=Sof(H10C)=Sof(H10D)=Sof(C11A)=
 Sof(H11C)=Sof(H11D)=Sof(C12A)=Sof(H12C)=Sof(H12D)=Sof(C13A)=Sof(H13C)=
 Sof(H13D)=Sof(C14A)=Sof(H14C)=Sof(H14D)=Sof(C15A)=Sof(H15C)=Sof(H15D)=1-FVAR(2)
 Sof(H9AA)=Sof(H9AB)=Sof(N2)=Sof(C10)=Sof(H10A)=Sof(H10B)=Sof(C11)=Sof(H11A)=
 Sof(H11B)=Sof(C12)=Sof(H12A)=Sof(H12B)=Sof(C13)=Sof(H13A)=Sof(H13B)=Sof(C14)=
 Sof(H14A)=Sof(H14B)=Sof(C15)=Sof(H15A)=Sof(H15B)=FVAR(2)
 Sof(C60A)=Sof(H60C)=Sof(H60D)=Sof(C61A)=Sof(H61C)=Sof(H61D)=Sof(C62A)=
 Sof(H62C)=Sof(H62D)=Sof(C63A)=Sof(H63C)=Sof(H63D)=1-FVAR(3)
 Sof(C60)=Sof(H60A)=Sof(H60B)=Sof(C61)=Sof(H61A)=Sof(H61B)=Sof(C62)=Sof(H62A)=
 Sof(H62B)=Sof(C63)=Sof(H63A)=Sof(H63B)=FVAR(3)
 Sof(C43A)=Sof(C44A)=Sof(H44C)=Sof(H44D)=Sof(C45A)=Sof(H45C)=Sof(H45D)=
 Sof(C46A)=Sof(H46C)=Sof(H46D)=Sof(C47A)=Sof(H47A)=Sof(C48A)=Sof(H48C)=
 Sof(H48D)=Sof(C49A)=Sof(H49A)=Sof(C50A)=Sof(H50C)=Sof(H50D)=Sof(C51A)=
 Sof(H51A)=Sof(C52A)=Sof(H52C)=Sof(H52D)=1-FVAR(4)
 Sof(C43)=Sof(C44)=Sof(H44A)=Sof(H44B)=Sof(C45)=Sof(H45A)=Sof(H45B)=Sof(C46)=
 Sof(H46A)=Sof(H46B)=Sof(C47)=Sof(H47)=Sof(C48)=Sof(H48A)=Sof(H48B)=Sof(C49)=
 Sof(H49)=Sof(C50)=Sof(H50A)=Sof(H50B)=Sof(C51)=Sof(H51)=Sof(C52)=Sof(H52A)=
 Sof(H52B)=FVAR(4)
 Sof(C17A)=Sof(C18A)=Sof(H18C)=Sof(H18D)=Sof(C19A)=Sof(H19C)=Sof(H19D)=
 Sof(C20A)=Sof(H20C)=Sof(H20D)=Sof(C21A)=Sof(H21A)=Sof(C22A)=Sof(H22C)=
 Sof(H22D)=Sof(C23A)=Sof(H23A)=Sof(C24A)=Sof(H24C)=Sof(H24D)=Sof(C25A)=
 Sof(H25A)=Sof(C26A)=Sof(H26C)=Sof(H26D)=1-FVAR(5)
 Sof(C17)=Sof(C18)=Sof(H18A)=Sof(H18B)=Sof(C19)=Sof(H19A)=Sof(H19B)=Sof(C20)=
 Sof(H20A)=Sof(H20B)=Sof(C21)=Sof(H21)=Sof(C22)=Sof(H22A)=Sof(H22B)=Sof(C23)=
 Sof(H23)=Sof(C24)=Sof(H24A)=Sof(H24B)=Sof(C25)=Sof(H25)=Sof(C26)=Sof(H26A)=
 Sof(H26B)=FVAR(5)
6.a Ternary CH refined with riding coordinates:
 C21(H21), C23(H23), C25(H25), C47(H47), C49(H49), C51(H51), C21A(H21A),
 C23A(H23A), C25A(H25A), C47A(H47A), C49A(H49A), C51A(H51A)
6.b Secondary CH2 refined with riding coordinates:
 C60(H60A,H60B), C61(H61A,H61B), C62(H62A,H62B), C63(H63A,H63B), C18(H18A,
 H18B), C19(H19A,H19B), C20(H20A,H20B), C22(H22A,H22B), C24(H24A,H24B),
 C26(H26A,H26B), C44(H44A,H44B), C45(H45A,H45B), C46(H46A,H46B), C48(H48A,H48B),
  C50(H50A,H50B), C52(H52A,H52B), C9(H9AA,H9AB), C9(H9BC,H9BD), C10(H10A,H10B),
 C11(H11A,H11B), C12(H12A,H12B), C13(H13A,H13B), C14(H14A,H14B), C15(H15A,H15B),
  C35(H35A,H35B), C35(H35C,H35D), C36(H36A,H36B), C37(H37A,H37B), C38(H38A,
 H38B), C39(H39A,H39B), C40(H40A,H40B), C41(H41A,H41B), C18A(H18C,H18D),
 C19A(H19C,H19D), C20A(H20C,H20D), C22A(H22C,H22D), C24A(H24C,H24D), C26A(H26C,
 H26D), C10A(H10C,H10D), C11A(H11C,H11D), C12A(H12C,H12D), C13A(H13C,H13D),
 C14A(H14C,H14D), C15A(H15C,H15D), C36A(H36C,H36D), C37A(H37C,H37D), C38A(H38C,
 H38D), C39A(H39C,H39D), C40A(H40C,H40D), C41A(H41C,H41D), C44A(H44C,H44D),
 C45A(H45C,H45D), C46A(H46C,H46D), C48A(H48C,H48D), C50A(H50C,H50D), C52A(H52C,
 H52D), C60A(H60C,H60D), C61A(H61C,H61D), C62A(H62C,H62D), C63A(H63C,H63D)
6.c Aromatic/amide H refined with riding coordinates:
 C4(H4), C5(H5), C6(H6), C7(H7), C16(H16), C30(H30), C31(H31), C32(H32),
 C33(H33), C42(H42), C54(H54), C55(H55), C56(H56)
6.d Idealised Me refined as rotating group:
 C58(H58A,H58B,H58C), C59(H59A,H59B,H59C)
;
_olex2_submission_special_instructions 'No special instructions were received'

loop_
_space_group_symop_operation_xyz
'x, y, z'
'-x, -y, -z'

loop_
_atom_site_label
_atom_site_type_symbol
_atom_site_fract_x
_atom_site_fract_y
_atom_site_fract_z
_atom_site_U_iso_or_equiv
_atom_site_adp_type
_atom_site_occupancy
_atom_site_site_symmetry_order
_atom_site_calc_flag
_atom_site_refinement_flags_posn
_atom_site_refinement_flags_adp
_atom_site_refinement_flags_occupancy
_atom_site_disorder_assembly
_atom_site_disorder_group
Er1 Er 0.14161(4) 0.98636(3) 0.71813(3) 0.03611(16) Uani 1 1 d . . . . .
O1 O 0.0129(6) 1.0976(4) 0.6236(3) 0.0538(17) Uani 1 1 d D U . . .
C60 C -0.056(6) 1.198(2) 0.603(4) 0.062(4) Uani 0.21(4) 1 d D U P A 1
H60A H -0.008176 1.241980 0.570080 0.074 Uiso 0.21(4) 1 calc R U P A 1
H60B H -0.077278 1.221875 0.645910 0.074 Uiso 0.21(4) 1 calc R U P A 1
C61 C -0.168(5) 1.190(5) 0.566(4) 0.063(4) Uani 0.21(4) 1 d D U P A 1
H61A H -0.177622 1.238669 0.519380 0.076 Uiso 0.21(4) 1 calc R U P A 1
H61B H -0.239315 1.201534 0.596128 0.076 Uiso 0.21(4) 1 calc R U P A 1
C62 C -0.150(5) 1.083(4) 0.556(4) 0.063(4) Uani 0.21(4) 1 d D U P A 1
H62A H -0.194679 1.040855 0.592408 0.075 Uiso 0.21(4) 1 calc R U P A 1
H62B H -0.173890 1.083539 0.507629 0.075 Uiso 0.21(4) 1 calc R U P A 1
C63 C -0.013(5) 1.053(5) 0.566(4) 0.061(4) Uani 0.21(4) 1 d D U P A 1
H63A H 0.008732 0.981673 0.581098 0.073 Uiso 0.21(4) 1 calc R U P A 1
H63B H 0.030540 1.078411 0.521384 0.073 Uiso 0.21(4) 1 calc R U P A 1
N1 N 0.1308(6) 0.6784(5) 0.6043(4) 0.042(2) Uani 1 1 d . . . . .
N3 N -0.0111(6) 0.8973(5) 0.7478(4) 0.0409(18) Uani 1 1 d D U . . .
C17 C -0.0947(12) 0.9189(11) 0.8085(8) 0.049(2) Uani 0.66(5) 1 d D U P B 1
C18 C -0.0400(15) 0.9924(15) 0.8379(10) 0.053(3) Uani 0.66(5) 1 d D U P B 1
H18A H -0.037724 1.052395 0.799266 0.064 Uiso 0.66(5) 1 calc R U P B 1
H18B H 0.043022 0.964329 0.852909 0.064 Uiso 0.66(5) 1 calc R U P B 1
C19 C -0.2281(13) 0.9653(16) 0.7846(8) 0.054(3) Uani 0.66(5) 1 d D U P B 1
H19A H -0.228094 1.025538 0.745932 0.064 Uiso 0.66(5) 1 calc R U P B 1
H19B H -0.264571 0.919525 0.766059 0.064 Uiso 0.66(5) 1 calc R U P B 1
C20 C -0.0964(19) 0.8237(11) 0.8725(9) 0.055(3) Uani 0.66(5) 1 d D U P B 1
H20A H -0.129502 0.774910 0.855507 0.066 Uiso 0.66(5) 1 calc R U P B 1
H20B H -0.013971 0.795776 0.888757 0.066 Uiso 0.66(5) 1 calc R U P B 1
C21 C -0.1148(16) 1.0183(17) 0.9040(12) 0.058(3) Uani 0.66(5) 1 d D U P B 1
H21 H -0.078128 1.065633 0.921515 0.070 Uiso 0.66(5) 1 calc R U P B 1
C22 C -0.2452(19) 1.0637(11) 0.8776(12) 0.062(3) Uani 0.66(5) 1 d D U P B 1
H22A H -0.243381 1.123134 0.838343 0.074 Uiso 0.66(5) 1 calc R U P B 1
H22B H -0.294053 1.081527 0.917292 0.074 Uiso 0.66(5) 1 calc R U P B 1
C23 C -0.3024(14) 0.9882(18) 0.8502(9) 0.059(3) Uani 0.66(5) 1 d D U P B 1
H23 H -0.386207 1.016757 0.835061 0.071 Uiso 0.66(5) 1 calc R U P B 1
C24 C -0.3030(17) 0.8944(18) 0.9098(12) 0.063(3) Uani 0.66(5) 1 d D U P B 1
H24A H -0.338307 0.847644 0.891738 0.075 Uiso 0.66(5) 1 calc R U P B 1
H24B H -0.352784 0.908504 0.950417 0.075 Uiso 0.66(5) 1 calc R U P B 1
C25 C -0.174(2) 0.8487(12) 0.9361(10) 0.061(3) Uani 0.66(5) 1 d D U P B 1
H25 H -0.176691 0.788237 0.975261 0.073 Uiso 0.66(5) 1 calc R U P B 1
C26 C -0.1171(17) 0.923(2) 0.9652(9) 0.063(3) Uani 0.66(5) 1 d D U P B 1
H26A H -0.164498 0.937883 1.006328 0.075 Uiso 0.66(5) 1 calc R U P B 1
H26B H -0.034885 0.894207 0.981555 0.075 Uiso 0.66(5) 1 calc R U P B 1
N4 N 0.1842(7) 1.2199(5) 0.7643(4) 0.045(2) Uani 1 1 d . . . . .
N6 N 0.2790(6) 0.9044(5) 0.8177(4) 0.0430(19) Uani 1 1 d D U . . .
C43 C 0.3296(19) 0.7972(11) 0.8457(12) 0.053(3) Uani 0.42(3) 1 d D U P C 1
C44 C 0.313(3) 0.7582(14) 0.9283(11) 0.056(3) Uani 0.42(3) 1 d D U P C 1
H44A H 0.226721 0.767925 0.940660 0.067 Uiso 0.42(3) 1 calc R U P C 1
H44B H 0.352968 0.795247 0.953285 0.067 Uiso 0.42(3) 1 calc R U P C 1
C45 C 0.4653(19) 0.7787(15) 0.8236(16) 0.058(3) Uani 0.42(3) 1 d D U P C 1
H45A H 0.510380 0.816882 0.844789 0.070 Uiso 0.42(3) 1 calc R U P C 1
H45B H 0.473415 0.800503 0.770951 0.070 Uiso 0.42(3) 1 calc R U P C 1
C46 C 0.263(2) 0.7372(15) 0.8072(15) 0.056(3) Uani 0.42(3) 1 d D U P C 1
H46A H 0.176420 0.748179 0.818184 0.068 Uiso 0.42(3) 1 calc R U P C 1
H46B H 0.273790 0.759832 0.754816 0.068 Uiso 0.42(3) 1 calc R U P C 1
C47 C 0.366(3) 0.6465(14) 0.9546(12) 0.059(3) Uani 0.42(3) 1 d D U P C 1
H47 H 0.356666 0.623105 1.007649 0.071 Uiso 0.42(3) 1 calc R U P C 1
C48 C 0.502(3) 0.6329(18) 0.9332(18) 0.063(4) Uani 0.42(3) 1 d D U P C 1
H48A H 0.537106 0.563682 0.950116 0.075 Uiso 0.42(3) 1 calc R U P C 1
H48B H 0.544152 0.670281 0.956765 0.075 Uiso 0.42(3) 1 calc R U P C 1
C49 C 0.519(2) 0.6679(16) 0.8500(18) 0.063(3) Uani 0.42(3) 1 d D U P C 1
H49 H 0.605557 0.657102 0.837009 0.076 Uiso 0.42(3) 1 calc R U P C 1
C50 C 0.449(2) 0.6089(19) 0.8150(15) 0.064(3) Uani 0.42(3) 1 d D U P C 1
H50A H 0.481208 0.539048 0.832445 0.077 Uiso 0.42(3) 1 calc R U P C 1
H50B H 0.461340 0.628026 0.762472 0.077 Uiso 0.42(3) 1 calc R U P C 1
C51 C 0.313(2) 0.6268(15) 0.8330(13) 0.061(3) Uani 0.42(3) 1 d D U P C 1
H51 H 0.270397 0.590293 0.808200 0.074 Uiso 0.42(3) 1 calc R U P C 1
C52 C 0.290(3) 0.5931(16) 0.9154(14) 0.062(4) Uani 0.42(3) 1 d D U P C 1
H52A H 0.313659 0.522046 0.932611 0.074 Uiso 0.42(3) 1 calc R U P C 1
H52B H 0.204093 0.609484 0.926157 0.074 Uiso 0.42(3) 1 calc R U P C 1
N7 N 0.2354(6) 0.9013(5) 0.6376(4) 0.0355(18) Uani 1 1 d . . . . .
N8 N 0.3256(7) 1.0362(5) 0.6389(4) 0.047(2) Uani 1 1 d . . . . .
C1 C 0.1276(8) 0.7666(6) 0.6320(5) 0.038(2) Uani 1 1 d . . . . .
C2 C 0.0007(8) 0.7929(6) 0.6589(5) 0.039(2) Uani 1 1 d . . . . .
C3 C -0.0705(8) 0.7348(7) 0.6272(5) 0.043(2) Uani 1 1 d . . . . .
C4 C -0.1954(9) 0.7331(7) 0.6260(6) 0.062(3) Uani 1 1 d . . . . .
H4 H -0.250472 0.776492 0.645533 0.074 Uiso 1 1 calc R U . . .
C5 C -0.2365(10) 0.6664(9) 0.5955(7) 0.075(4) Uani 1 1 d . . . . .
H5 H -0.319732 0.666439 0.594121 0.091 Uiso 1 1 calc R U . . .
C6 C -0.1576(11) 0.6005(8) 0.5674(7) 0.074(4) Uani 1 1 d . . . . .
H6 H -0.187148 0.555495 0.547932 0.089 Uiso 1 1 calc R U . . .
C7 C -0.0353(10) 0.6010(8) 0.5679(6) 0.066(3) Uani 1 1 d . . . . .
H7 H 0.018370 0.556643 0.548457 0.079 Uiso 1 1 calc R U . . .
C8 C 0.0091(9) 0.6666(7) 0.5970(5) 0.046(3) Uani 1 1 d . . . . .
C9 C 0.2096(8) 0.5879(6) 0.6453(5) 0.049(2) Uani 1 1 d D U . . .
H9AA H 0.160008 0.546097 0.679032 0.059 Uiso 0.62(4) 1 calc R U P D 1
H9AB H 0.267659 0.605977 0.673472 0.059 Uiso 0.62(4) 1 calc R U P D 1
H9BC H 0.159601 0.551763 0.682726 0.059 Uiso 0.38(4) 1 calc R U P D 2
H9BD H 0.270228 0.608457 0.670088 0.059 Uiso 0.38(4) 1 calc R U P D 2
N2 N 0.3781(15) 0.4566(12) 0.6324(13) 0.058(3) Uani 0.62(4) 1 d D U P D 1
C10 C 0.2790(19) 0.5297(17) 0.5931(11) 0.054(3) Uani 0.62(4) 1 d D U P D 1
H10A H 0.223581 0.496562 0.574555 0.065 Uiso 0.62(4) 1 calc R U P D 1
H10B H 0.311976 0.574912 0.552045 0.065 Uiso 0.62(4) 1 calc R U P D 1
C11 C 0.4151(16) 0.3772(15) 0.5958(16) 0.061(3) Uani 0.62(4) 1 d D U P D 1
H11A H 0.447169 0.404108 0.547464 0.073 Uiso 0.62(4) 1 calc R U P D 1
H11B H 0.345058 0.347515 0.590431 0.073 Uiso 0.62(4) 1 calc R U P D 1
C12 C 0.5120(16) 0.2990(12) 0.6406(19) 0.064(3) Uani 0.62(4) 1 d D U P D 1
H12A H 0.478251 0.269736 0.687960 0.077 Uiso 0.62(4) 1 calc R U P D 1
H12B H 0.537379 0.247108 0.616070 0.077 Uiso 0.62(4) 1 calc R U P D 1
C13 C 0.6204(16) 0.3445(14) 0.6506(17) 0.067(3) Uani 0.62(4) 1 d D U P D 1
H13A H 0.656953 0.370477 0.603464 0.080 Uiso 0.62(4) 1 calc R U P D 1
H13B H 0.680744 0.294390 0.679995 0.080 Uiso 0.62(4) 1 calc R U P D 1
C14 C 0.5807(19) 0.4286(17) 0.6884(14) 0.068(3) Uani 0.62(4) 1 d D U P D 1
H14A H 0.550365 0.402196 0.737303 0.081 Uiso 0.62(4) 1 calc R U P D 1
H14B H 0.649372 0.460664 0.692035 0.081 Uiso 0.62(4) 1 calc R U P D 1
C15 C 0.4819(18) 0.5017(13) 0.6433(16) 0.064(3) Uani 0.62(4) 1 d D U P D 1
H15A H 0.453779 0.553894 0.667237 0.077 Uiso 0.62(4) 1 calc R U P D 1
H15B H 0.515653 0.531489 0.596094 0.077 Uiso 0.62(4) 1 calc R U P D 1
C16 C -0.0542(8) 0.8416(6) 0.7082(5) 0.047(3) Uani 1 1 d . . . . .
H16 H -0.135991 0.836219 0.716654 0.057 Uiso 1 1 calc R U . . .
C27 C 0.1900(8) 1.1196(6) 0.7712(5) 0.044(2) Uani 1 1 d . . . . .
C28 C 0.2771(8) 1.0720(6) 0.8245(5) 0.042(2) Uani 1 1 d . . . . .
C29 C 0.3277(8) 1.1448(6) 0.8504(5) 0.038(2) Uani 1 1 d . . . . .
C30 C 0.4150(8) 1.1419(7) 0.9000(6) 0.051(3) Uani 1 1 d . . . . .
H30 H 0.455718 1.081306 0.926409 0.061 Uiso 1 1 calc R U . . .
C31 C 0.4423(10) 1.2284(9) 0.9107(6) 0.069(3) Uani 1 1 d . . . . .
H31 H 0.501696 1.225963 0.943885 0.083 Uiso 1 1 calc R U . . .
C32 C 0.3806(11) 1.3188(9) 0.8716(7) 0.078(4) Uani 1 1 d . . . . .
H32 H 0.400070 1.376763 0.878414 0.094 Uiso 1 1 calc R U . . .
C33 C 0.2908(11) 1.3242(7) 0.8229(6) 0.066(3) Uani 1 1 d . . . . .
H33 H 0.248815 1.384890 0.797498 0.079 Uiso 1 1 calc R U . . .
C34 C 0.2651(9) 1.2366(6) 0.8130(5) 0.043(2) Uani 1 1 d . . . . .
C35 C 0.1052(9) 1.2982(7) 0.7142(6) 0.064(3) Uani 1 1 d D U . . .
H35A H 0.092216 1.275668 0.671772 0.077 Uiso 0.759(17) 1 calc R U P E 1
H35B H 0.146689 1.354945 0.697839 0.077 Uiso 0.759(17) 1 calc R U P E 1
H35C H 0.096695 1.277638 0.670261 0.077 Uiso 0.241(17) 1 calc R U P E 2
H35D H 0.143952 1.356631 0.700581 0.077 Uiso 0.241(17) 1 calc R U P E 2
N5 N -0.0114(13) 1.3944(9) 0.7950(7) 0.074(3) Uani 0.759(17) 1 d D U P E 1
C36 C -0.0186(12) 1.3311(17) 0.7462(11) 0.074(3) Uani 0.759(17) 1 d D U P E 1
H36A H -0.073543 1.366732 0.706689 0.088 Uiso 0.759(17) 1 calc R U P E 1
H36B H -0.052203 1.273102 0.773110 0.088 Uiso 0.759(17) 1 calc R U P E 1
C37 C -0.1061(15) 1.4830(11) 0.7790(9) 0.077(3) Uani 0.759(17) 1 d D U P E 1
H37A H -0.185593 1.463821 0.791520 0.092 Uiso 0.759(17) 1 calc R U P E 1
H37B H -0.104967 1.515602 0.727229 0.092 Uiso 0.759(17) 1 calc R U P E 1
C38 C -0.0836(18) 1.5530(11) 0.8222(9) 0.085(3) Uani 0.759(17) 1 d D U P E 1
H38A H -0.146606 1.610746 0.812048 0.103 Uiso 0.759(17) 1 calc R U P E 1
H38B H -0.005823 1.574674 0.807874 0.103 Uiso 0.759(17) 1 calc R U P E 1
C39 C -0.0834(17) 1.5015(12) 0.9040(9) 0.088(3) Uani 0.759(17) 1 d D U P E 1
H39A H -0.057265 1.543649 0.930686 0.106 Uiso 0.759(17) 1 calc R U P E 1
H39B H -0.165606 1.491703 0.919862 0.106 Uiso 0.759(17) 1 calc R U P E 1
C40 C -0.0012(17) 1.4037(12) 0.9214(9) 0.089(4) Uani 0.759(17) 1 d D U P E 1
H40A H -0.015772 1.368419 0.971513 0.107 Uiso 0.759(17) 1 calc R U P E 1
H40B H 0.082732 1.414587 0.917349 0.107 Uiso 0.759(17) 1 calc R U P E 1
C41 C -0.0201(18) 1.3401(11) 0.8712(8) 0.084(3) Uani 0.759(17) 1 d D U P E 1
H41A H 0.040866 1.280998 0.880989 0.100 Uiso 0.759(17) 1 calc R U P E 1
H41B H -0.099601 1.319962 0.880718 0.100 Uiso 0.759(17) 1 calc R U P E 1
C42 C 0.3182(8) 0.9681(6) 0.8457(5) 0.042(2) Uani 1 1 d . . . . .
H42 H 0.376834 0.944004 0.881768 0.051 Uiso 1 1 calc R U . . .
C53 C 0.2270(8) 0.8127(6) 0.6181(5) 0.036(2) Uani 1 1 d . . . . .
C54 C 0.3344(8) 0.7742(7) 0.5795(5) 0.045(3) Uani 1 1 d . . . . .
H54 H 0.333514 0.716297 0.565684 0.055 Uiso 1 1 calc R U . . .
C55 C 0.4326(9) 0.8176(7) 0.5634(6) 0.056(3) Uani 1 1 d . . . . .
H55 H 0.498990 0.788499 0.540464 0.067 Uiso 1 1 calc R U . . .
C56 C 0.4372(9) 0.9084(8) 0.5811(6) 0.060(3) Uani 1 1 d . . . . .
H56 H 0.504135 0.940993 0.569228 0.072 Uiso 1 1 calc R U . . .
C57 C 0.3366(9) 0.9447(6) 0.6167(5) 0.042(2) Uani 1 1 d . . . . .
C58 C 0.2880(10) 1.1224(7) 0.5755(6) 0.077(4) Uani 1 1 d . . . . .
H58A H 0.231180 1.105753 0.546467 0.116 Uiso 1 1 calc R U . . .
H58B H 0.358259 1.138927 0.546382 0.116 Uiso 1 1 calc R U . . .
H58C H 0.250231 1.177971 0.592935 0.116 Uiso 1 1 calc R U . . .
C59 C 0.4366(9) 1.0483(8) 0.6713(6) 0.076(4) Uani 1 1 d . . . . .
H59A H 0.417977 1.100436 0.695410 0.114 Uiso 1 1 calc R U . . .
H59B H 0.496282 1.064522 0.633584 0.114 Uiso 1 1 calc R U . . .
H59C H 0.468059 0.987773 0.706025 0.114 Uiso 1 1 calc R U . . .
C17A C -0.094(2) 0.9187(18) 0.8088(11) 0.050(3) Uani 0.34(5) 1 d D U P B 2
C18A C -0.024(2) 0.968(3) 0.8518(18) 0.053(3) Uani 0.34(5) 1 d D U P B 2
H18C H -0.005324 1.029870 0.820237 0.064 Uiso 0.34(5) 1 calc R U P B 2
H18D H 0.052352 0.925615 0.868018 0.064 Uiso 0.34(5) 1 calc R U P B 2
C19A C -0.215(3) 0.990(3) 0.7816(13) 0.054(3) Uani 0.34(5) 1 d D U P B 2
H19C H -0.195908 1.049826 0.747959 0.065 Uiso 0.34(5) 1 calc R U P B 2
H19D H -0.262035 0.958444 0.755760 0.065 Uiso 0.34(5) 1 calc R U P B 2
C20A C -0.128(4) 0.8226(18) 0.8626(17) 0.055(3) Uani 0.34(5) 1 d D U P B 2
H20C H -0.169887 0.788198 0.836400 0.066 Uiso 0.34(5) 1 calc R U P B 2
H20D H -0.054054 0.779220 0.882581 0.066 Uiso 0.34(5) 1 calc R U P B 2
C21A C -0.099(2) 0.989(3) 0.9192(19) 0.059(3) Uani 0.34(5) 1 d D U P B 2
H21A H -0.051234 1.018930 0.946589 0.071 Uiso 0.34(5) 1 calc R U P B 2
C22A C -0.214(4) 1.0621(19) 0.890(2) 0.061(3) Uani 0.34(5) 1 d D U P B 2
H22C H -0.191553 1.122415 0.858300 0.073 Uiso 0.34(5) 1 calc R U P B 2
H22D H -0.262615 1.078785 0.930021 0.073 Uiso 0.34(5) 1 calc R U P B 2
C23A C -0.290(3) 1.015(3) 0.8462(14) 0.058(3) Uani 0.34(5) 1 d D U P B 2
H23A H -0.363858 1.061466 0.828182 0.070 Uiso 0.34(5) 1 calc R U P B 2
C24A C -0.323(2) 0.922(3) 0.895(2) 0.061(3) Uani 0.34(5) 1 d D U P B 2
H24C H -0.370774 0.892244 0.868099 0.073 Uiso 0.34(5) 1 calc R U P B 2
H24D H -0.373069 0.936837 0.935448 0.073 Uiso 0.34(5) 1 calc R U P B 2
C25A C -0.210(4) 0.8481(19) 0.9250(18) 0.061(3) Uani 0.34(5) 1 d D U P B 2
H25A H -0.234013 0.787614 0.956514 0.073 Uiso 0.34(5) 1 calc R U P B 2
C26A C -0.133(3) 0.893(3) 0.9691(13) 0.062(3) Uani 0.34(5) 1 d D U P B 2
H26C H -0.179336 0.906336 1.011027 0.074 Uiso 0.34(5) 1 calc R U P B 2
H26D H -0.059845 0.846426 0.986524 0.074 Uiso 0.34(5) 1 calc R U P B 2
N2A N 0.385(2) 0.4543(18) 0.643(2) 0.058(3) Uani 0.38(4) 1 d D U P D 2
C10A C 0.278(3) 0.514(3) 0.6033(18) 0.054(3) Uani 0.38(4) 1 d D U P D 2
H10C H 0.223245 0.471168 0.596362 0.065 Uiso 0.38(4) 1 calc R U P D 2
H10D H 0.302810 0.550610 0.555599 0.065 Uiso 0.38(4) 1 calc R U P D 2
C11A C 0.420(3) 0.357(2) 0.627(3) 0.061(4) Uani 0.38(4) 1 d D U P D 2
H11C H 0.447300 0.366707 0.577012 0.073 Uiso 0.38(4) 1 calc R U P D 2
H11D H 0.349287 0.324128 0.633528 0.073 Uiso 0.38(4) 1 calc R U P D 2
C12A C 0.521(3) 0.2930(17) 0.678(3) 0.064(4) Uani 0.38(4) 1 d D U P D 2
H12C H 0.487603 0.273027 0.726788 0.077 Uiso 0.38(4) 1 calc R U P D 2
H12D H 0.548872 0.233600 0.661787 0.077 Uiso 0.38(4) 1 calc R U P D 2
C13A C 0.627(2) 0.342(2) 0.681(3) 0.068(4) Uani 0.38(4) 1 d D U P D 2
H13C H 0.681427 0.334721 0.640205 0.081 Uiso 0.38(4) 1 calc R U P D 2
H13D H 0.670869 0.308553 0.725379 0.081 Uiso 0.38(4) 1 calc R U P D 2
C14A C 0.596(3) 0.452(2) 0.678(2) 0.066(4) Uani 0.38(4) 1 d D U P D 2
H14C H 0.575799 0.459150 0.726361 0.079 Uiso 0.38(4) 1 calc R U P D 2
H14D H 0.667168 0.482995 0.660839 0.079 Uiso 0.38(4) 1 calc R U P D 2
C15A C 0.492(3) 0.5045(19) 0.628(2) 0.063(3) Uani 0.38(4) 1 d D U P D 2
H15C H 0.469556 0.571057 0.633742 0.076 Uiso 0.38(4) 1 calc R U P D 2
H15D H 0.518291 0.509303 0.578010 0.076 Uiso 0.38(4) 1 calc R U P D 2
N5A N -0.027(4) 1.376(3) 0.803(2) 0.076(3) Uani 0.241(17) 1 d D U P E 2
C36A C -0.022(2) 1.325(5) 0.745(3) 0.073(4) Uani 0.241(17) 1 d D U P E 2
H36C H -0.072880 1.367103 0.705539 0.087 Uiso 0.241(17) 1 calc R U P E 2
H36D H -0.056336 1.265335 0.764101 0.087 Uiso 0.241(17) 1 calc R U P E 2
C37A C -0.069(5) 1.483(3) 0.779(2) 0.079(4) Uani 0.241(17) 1 d D U P E 2
H37C H -0.154646 1.495966 0.767073 0.095 Uiso 0.241(17) 1 calc R U P E 2
H37D H -0.024364 1.511370 0.735165 0.095 Uiso 0.241(17) 1 calc R U P E 2
C38A C -0.050(5) 1.533(3) 0.838(3) 0.084(4) Uani 0.241(17) 1 d D U P E 2
H38C H -0.073348 1.604150 0.821806 0.101 Uiso 0.241(17) 1 calc R U P E 2
H38D H 0.034940 1.518448 0.853001 0.101 Uiso 0.241(17) 1 calc R U P E 2
C39A C -0.133(5) 1.488(3) 0.902(2) 0.086(4) Uani 0.241(17) 1 d D U P E 2
H39C H -0.128974 1.518294 0.942299 0.103 Uiso 0.241(17) 1 calc R U P E 2
H39D H -0.216364 1.501151 0.886432 0.103 Uiso 0.241(17) 1 calc R U P E 2
C40A C -0.091(5) 1.379(3) 0.9281(18) 0.087(4) Uani 0.241(17) 1 d D U P E 2
H40C H -0.142514 1.350872 0.968327 0.105 Uiso 0.241(17) 1 calc R U P E 2
H40D H -0.008339 1.366405 0.945544 0.105 Uiso 0.241(17) 1 calc R U P E 2
C41A C -0.096(5) 1.329(3) 0.867(2) 0.082(4) Uani 0.241(17) 1 d D U P E 2
H41C H -0.062552 1.259850 0.883042 0.099 Uiso 0.241(17) 1 calc R U P E 2
H41D H -0.180219 1.334763 0.853093 0.099 Uiso 0.241(17) 1 calc R U P E 2
C43A C 0.3401(15) 0.7990(9) 0.8420(9) 0.052(2) Uani 0.58(3) 1 d D U P C 2
C44A C 0.363(2) 0.7621(11) 0.9241(9) 0.055(3) Uani 0.58(3) 1 d D U P C 2
H44C H 0.286145 0.769851 0.950248 0.066 Uiso 0.58(3) 1 calc R U P C 2
H44D H 0.415206 0.801863 0.938096 0.066 Uiso 0.58(3) 1 calc R U P C 2
C45A C 0.4608(16) 0.7846(12) 0.7985(12) 0.059(3) Uani 0.58(3) 1 d D U P C 2
H45C H 0.515734 0.825197 0.808813 0.071 Uiso 0.58(3) 1 calc R U P C 2
H45D H 0.444351 0.805398 0.746663 0.071 Uiso 0.58(3) 1 calc R U P C 2
C46A C 0.2558(18) 0.7336(11) 0.8222(12) 0.056(3) Uani 0.58(3) 1 d D U P C 2
H46C H 0.178557 0.741419 0.847745 0.068 Uiso 0.58(3) 1 calc R U P C 2
H46D H 0.240164 0.754959 0.770182 0.068 Uiso 0.58(3) 1 calc R U P C 2
C47A C 0.423(2) 0.6516(11) 0.9461(10) 0.059(3) Uani 0.58(3) 1 d D U P C 2
H47A H 0.438680 0.629695 0.998661 0.071 Uiso 0.58(3) 1 calc R U P C 2
C48A C 0.544(2) 0.6412(14) 0.9030(15) 0.066(3) Uani 0.58(3) 1 d D U P C 2
H48C H 0.583634 0.572913 0.916441 0.079 Uiso 0.58(3) 1 calc R U P C 2
H48D H 0.597494 0.681200 0.915590 0.079 Uiso 0.58(3) 1 calc R U P C 2
C49A C 0.5216(16) 0.6744(12) 0.8199(13) 0.065(3) Uani 0.58(3) 1 d D U P C 2
H49A H 0.598873 0.665990 0.793286 0.078 Uiso 0.58(3) 1 calc R U P C 2
C50A C 0.4342(19) 0.6139(14) 0.7999(11) 0.064(3) Uani 0.58(3) 1 d D U P C 2
H50C H 0.471154 0.544910 0.810912 0.077 Uiso 0.58(3) 1 calc R U P C 2
H50D H 0.418193 0.636466 0.747973 0.077 Uiso 0.58(3) 1 calc R U P C 2
C51A C 0.3141(18) 0.6247(12) 0.8427(11) 0.061(3) Uani 0.58(3) 1 d D U P C 2
H51A H 0.259399 0.585239 0.829471 0.074 Uiso 0.58(3) 1 calc R U P C 2
C52A C 0.338(2) 0.5888(12) 0.9246(10) 0.063(3) Uani 0.58(3) 1 d D U P C 2
H52C H 0.375340 0.519807 0.937015 0.075 Uiso 0.58(3) 1 calc R U P C 2
H52D H 0.261719 0.594582 0.951440 0.075 Uiso 0.58(3) 1 calc R U P C 2
C60A C -0.0887(14) 1.1748(13) 0.6288(12) 0.062(3) Uani 0.79(4) 1 d D U P A 2
H60C H -0.068764 1.239078 0.603432 0.074 Uiso 0.79(4) 1 calc R U P A 2
H60D H -0.106217 1.173858 0.679478 0.074 Uiso 0.79(4) 1 calc R U P A 2
C61A C -0.1973(14) 1.1556(16) 0.5945(12) 0.065(3) Uani 0.79(4) 1 d D U P A 2
H61C H -0.223871 1.209698 0.552464 0.078 Uiso 0.79(4) 1 calc R U P A 2
H61D H -0.264228 1.147802 0.629246 0.078 Uiso 0.79(4) 1 calc R U P A 2
C62A C -0.1536(14) 1.0585(13) 0.5711(11) 0.063(3) Uani 0.79(4) 1 d D U P A 2
H62C H -0.171461 1.001012 0.608306 0.076 Uiso 0.79(4) 1 calc R U P A 2
H62D H -0.189463 1.060119 0.525353 0.076 Uiso 0.79(4) 1 calc R U P A 2
C63A C -0.0177(16) 1.0603(16) 0.5629(12) 0.062(3) Uani 0.79(4) 1 d D U P A 2
H63C H 0.027036 0.994523 0.566297 0.075 Uiso 0.79(4) 1 calc R U P A 2
H63D H 0.001155 1.103674 0.516405 0.075 Uiso 0.79(4) 1 calc R U P A 2

loop_
_atom_site_aniso_label
_atom_site_aniso_U_11
_atom_site_aniso_U_22
_atom_site_aniso_U_33
_atom_site_aniso_U_23
_atom_site_aniso_U_13
_atom_site_aniso_U_12
Er1 0.0293(2) 0.0309(2) 0.0465(3) -0.01181(19) -0.00062(19) 0.00234(16)
O1 0.055(4) 0.050(4) 0.053(4) -0.018(3) -0.006(3) 0.011(3)
C60 0.063(6) 0.056(7) 0.057(7) -0.015(6) -0.008(6) 0.017(6)
C61 0.065(6) 0.058(6) 0.058(7) -0.014(6) -0.010(6) 0.017(6)
C62 0.067(6) 0.058(6) 0.056(7) -0.015(6) -0.012(6) 0.015(6)
C63 0.064(6) 0.057(6) 0.055(7) -0.016(6) -0.011(6) 0.013(6)
N1 0.043(5) 0.033(4) 0.051(6) -0.018(4) -0.004(4) 0.004(4)
N3 0.032(4) 0.040(4) 0.051(5) -0.017(4) 0.004(4) -0.001(3)
C17 0.035(4) 0.059(4) 0.059(4) -0.026(4) 0.000(4) -0.009(4)
C18 0.040(5) 0.065(5) 0.061(5) -0.030(5) 0.001(5) -0.006(4)
C19 0.040(5) 0.063(5) 0.063(5) -0.027(5) 0.004(4) -0.006(5)
C20 0.042(5) 0.067(5) 0.062(5) -0.022(5) -0.001(5) -0.014(5)
C21 0.044(5) 0.074(5) 0.064(5) -0.031(4) 0.000(4) -0.009(4)
C22 0.043(5) 0.079(5) 0.068(6) -0.033(5) 0.001(5) -0.003(5)
C23 0.044(5) 0.073(5) 0.066(5) -0.029(4) 0.002(4) -0.006(4)
C24 0.048(5) 0.079(6) 0.065(6) -0.026(5) 0.003(5) -0.008(5)
C25 0.045(5) 0.078(5) 0.064(5) -0.022(4) -0.001(4) -0.016(4)
C26 0.049(5) 0.078(6) 0.067(5) -0.026(5) 0.004(5) -0.014(5)
N4 0.053(5) 0.029(4) 0.049(6) -0.010(4) -0.001(4) 0.004(4)
N6 0.041(4) 0.027(4) 0.057(5) -0.008(4) -0.011(4) 0.005(3)
C43 0.060(4) 0.034(4) 0.061(5) -0.011(4) -0.020(4) 0.006(4)
C44 0.065(6) 0.036(5) 0.063(5) -0.012(5) -0.022(6) 0.008(5)
C45 0.065(5) 0.039(5) 0.065(6) -0.009(5) -0.023(5) 0.007(5)
C46 0.067(5) 0.034(5) 0.065(6) -0.010(5) -0.022(5) 0.002(5)
C47 0.071(6) 0.037(5) 0.065(5) -0.010(5) -0.023(6) 0.007(5)
C48 0.072(7) 0.041(5) 0.065(7) -0.005(6) -0.022(6) 0.012(6)
C49 0.072(5) 0.042(5) 0.067(6) -0.007(5) -0.023(5) 0.013(4)
C50 0.077(6) 0.039(5) 0.069(6) -0.009(5) -0.024(6) 0.012(5)
C51 0.075(5) 0.035(4) 0.068(5) -0.008(4) -0.024(5) 0.004(4)
C52 0.076(6) 0.035(5) 0.069(6) -0.007(5) -0.022(6) 0.006(6)
N7 0.033(4) 0.035(4) 0.041(5) -0.013(4) 0.000(4) -0.009(3)
N8 0.053(5) 0.039(5) 0.052(6) -0.015(4) 0.020(4) -0.015(4)
C1 0.038(6) 0.031(5) 0.043(7) -0.012(5) 0.001(5) 0.001(4)
C2 0.034(5) 0.043(6) 0.042(7) -0.017(5) 0.001(5) -0.001(4)
C3 0.033(6) 0.046(6) 0.052(7) -0.012(5) -0.004(5) -0.009(5)
C4 0.050(7) 0.061(7) 0.078(9) -0.026(6) -0.006(6) -0.003(6)
C5 0.042(7) 0.085(9) 0.109(11) -0.032(8) -0.031(7) -0.015(6)
C6 0.069(8) 0.073(8) 0.096(10) -0.043(8) -0.033(8) -0.008(7)
C7 0.062(8) 0.076(8) 0.075(9) -0.046(7) -0.004(7) -0.011(6)
C8 0.040(6) 0.048(6) 0.053(7) -0.016(5) -0.004(5) -0.006(5)
C9 0.045(5) 0.040(5) 0.066(6) -0.023(5) 0.001(5) -0.005(4)
N2 0.047(4) 0.044(4) 0.086(6) -0.027(4) 0.004(4) 0.000(4)
C10 0.048(5) 0.042(6) 0.077(6) -0.028(5) 0.005(5) 0.000(5)
C11 0.050(5) 0.046(5) 0.090(7) -0.032(5) 0.006(6) 0.004(4)
C12 0.052(5) 0.051(5) 0.092(8) -0.032(6) 0.010(6) 0.006(5)
C13 0.053(5) 0.055(5) 0.094(8) -0.033(6) 0.007(6) 0.007(5)
C14 0.053(5) 0.055(6) 0.097(7) -0.029(6) 0.004(5) 0.000(5)
C15 0.052(5) 0.050(5) 0.091(7) -0.026(5) 0.005(5) -0.002(4)
C16 0.031(5) 0.044(6) 0.062(8) -0.012(6) 0.002(5) 0.001(5)
C27 0.041(6) 0.034(5) 0.055(7) -0.010(5) -0.001(5) -0.001(4)
C28 0.030(5) 0.040(6) 0.056(7) -0.015(5) 0.006(5) -0.003(4)
C29 0.031(5) 0.044(6) 0.045(7) -0.022(5) 0.010(5) -0.009(4)
C30 0.036(6) 0.055(7) 0.069(8) -0.031(6) 0.003(6) -0.008(5)
C31 0.069(8) 0.075(8) 0.078(9) -0.038(7) -0.015(7) -0.022(7)
C32 0.085(9) 0.064(9) 0.103(11) -0.044(8) -0.005(8) -0.023(7)
C33 0.088(9) 0.032(6) 0.083(10) -0.027(6) 0.007(8) -0.005(6)
C34 0.051(6) 0.034(6) 0.047(7) -0.019(5) 0.010(5) -0.007(5)
C35 0.078(5) 0.048(5) 0.067(5) -0.023(4) -0.008(5) 0.005(4)
N5 0.078(4) 0.070(4) 0.074(4) -0.030(4) -0.009(4) 0.010(4)
C36 0.078(5) 0.067(5) 0.075(5) -0.026(4) -0.015(4) 0.009(4)
C37 0.080(5) 0.071(5) 0.080(5) -0.028(4) -0.006(4) 0.004(4)
C38 0.090(5) 0.079(5) 0.085(5) -0.028(4) -0.003(5) 0.005(4)
C39 0.092(5) 0.087(5) 0.086(5) -0.032(4) -0.001(5) 0.001(4)
C40 0.091(6) 0.089(5) 0.084(5) -0.026(5) -0.006(5) -0.002(5)
C41 0.084(5) 0.080(5) 0.083(5) -0.022(4) -0.006(5) 0.002(4)
C42 0.032(5) 0.037(6) 0.055(7) -0.013(5) -0.004(5) 0.004(4)
C53 0.031(5) 0.034(5) 0.041(6) -0.011(5) 0.000(5) 0.000(4)
C54 0.048(6) 0.040(6) 0.047(7) -0.013(5) 0.006(5) -0.001(5)
C55 0.039(6) 0.046(6) 0.078(9) -0.017(6) 0.012(6) 0.004(5)
C56 0.041(6) 0.065(7) 0.077(9) -0.022(7) 0.026(6) -0.016(6)
C57 0.052(6) 0.031(5) 0.044(7) -0.012(5) 0.000(5) -0.008(5)
C58 0.088(9) 0.044(7) 0.090(10) -0.004(7) 0.026(8) -0.013(6)
C59 0.063(8) 0.088(9) 0.096(10) -0.040(8) 0.030(7) -0.051(7)
C17A 0.037(4) 0.060(4) 0.060(5) -0.026(4) 0.001(4) -0.008(4)
C18A 0.040(5) 0.065(6) 0.061(6) -0.028(5) 0.002(5) -0.008(5)
C19A 0.040(5) 0.064(6) 0.063(6) -0.027(5) 0.001(5) -0.005(5)
C20A 0.040(6) 0.067(5) 0.062(6) -0.023(5) 0.000(5) -0.011(5)
C21A 0.045(5) 0.073(5) 0.064(5) -0.030(5) 0.001(5) -0.008(5)
C22A 0.046(6) 0.077(6) 0.066(6) -0.033(5) 0.001(5) -0.004(5)
C23A 0.043(5) 0.071(5) 0.065(5) -0.029(5) 0.002(5) -0.007(5)
C24A 0.046(5) 0.076(6) 0.065(6) -0.027(5) 0.001(5) -0.009(5)
C25A 0.047(5) 0.076(5) 0.064(5) -0.024(5) 0.001(5) -0.013(5)
C26A 0.049(6) 0.076(6) 0.065(6) -0.026(5) 0.003(5) -0.012(5)
N2A 0.048(5) 0.045(5) 0.086(6) -0.027(5) 0.004(5) 0.000(4)
C10A 0.047(6) 0.042(6) 0.077(7) -0.028(6) 0.004(6) -0.001(5)
C11A 0.050(5) 0.047(5) 0.088(8) -0.030(6) 0.006(6) 0.003(5)
C12A 0.052(6) 0.050(6) 0.093(8) -0.032(6) 0.008(6) 0.005(5)
C13A 0.053(6) 0.055(6) 0.095(8) -0.031(6) 0.006(6) 0.006(5)
C14A 0.053(6) 0.051(6) 0.095(7) -0.029(6) 0.005(6) 0.000(5)
C15A 0.052(5) 0.049(5) 0.090(7) -0.028(5) 0.004(5) -0.002(5)
N5A 0.079(5) 0.072(5) 0.076(5) -0.027(4) -0.008(4) 0.004(4)
C36A 0.077(5) 0.066(5) 0.074(5) -0.026(5) -0.011(5) 0.005(5)
C37A 0.082(5) 0.074(5) 0.080(5) -0.027(5) -0.005(5) 0.002(5)
C38A 0.087(6) 0.079(5) 0.084(5) -0.027(5) -0.003(5) 0.001(5)
C39A 0.088(6) 0.084(5) 0.085(5) -0.029(5) -0.002(5) -0.001(5)
C40A 0.089(6) 0.085(5) 0.085(5) -0.024(5) -0.003(5) -0.003(5)
C41A 0.084(6) 0.079(6) 0.082(6) -0.023(5) -0.006(5) 0.000(5)
C43A 0.060(4) 0.034(4) 0.060(5) -0.012(4) -0.020(4) 0.005(4)
C44A 0.064(6) 0.035(5) 0.061(5) -0.012(5) -0.022(5) 0.007(5)
C45A 0.064(5) 0.041(5) 0.065(6) -0.008(5) -0.024(5) 0.008(5)
C46A 0.067(5) 0.034(4) 0.064(6) -0.009(5) -0.021(5) 0.003(4)
C47A 0.070(6) 0.037(5) 0.065(5) -0.008(4) -0.024(5) 0.008(5)
C48A 0.072(6) 0.043(5) 0.068(7) -0.002(6) -0.020(6) 0.015(5)
C49A 0.072(5) 0.043(5) 0.068(6) -0.006(5) -0.022(5) 0.015(4)
C50A 0.078(5) 0.039(5) 0.068(6) -0.011(5) -0.024(5) 0.013(5)
C51A 0.076(5) 0.035(4) 0.069(5) -0.008(4) -0.024(5) 0.004(4)
C52A 0.077(6) 0.036(5) 0.068(6) -0.008(5) -0.025(6) 0.006(5)
C60A 0.062(6) 0.055(6) 0.060(6) -0.015(5) -0.007(5) 0.015(5)
C61A 0.067(5) 0.060(6) 0.057(6) -0.014(5) -0.012(5) 0.022(5)
C62A 0.068(5) 0.058(6) 0.057(6) -0.014(5) -0.015(5) 0.014(5)
C63A 0.067(5) 0.059(5) 0.054(6) -0.016(5) -0.011(5) 0.013(5)

loop_
_atom_type_symbol
_atom_type_description
_atom_type_scat_dispersion_real
_atom_type_scat_dispersion_imag
_atom_type_scat_source
C C 0.0033 0.0016 'International Tables Vol C Tables 4.2.6.8 and 6.1.1.4'
H H 0.0000 0.0000 'International Tables Vol C Tables 4.2.6.8 and 6.1.1.4'
Er Er -0.2586 4.9576 'International Tables Vol C Tables 4.2.6.8 and 6.1.1.4'
N N 0.0061 0.0033 'International Tables Vol C Tables 4.2.6.8 and 6.1.1.4'
O O 0.0106 0.0060 'International Tables Vol C Tables 4.2.6.8 and 6.1.1.4'

loop_
_geom_angle_atom_site_label_1
_geom_angle_atom_site_label_2
_geom_angle_atom_site_label_3
_geom_angle
_geom_angle_site_symmetry_1
_geom_angle_site_symmetry_3
_geom_angle_publ_flag
O1 Er1 N6 168.7(2) . . ?
O1 Er1 N8 88.1(2) . . ?
O1 Er1 C27 95.0(3) . . ?
O1 Er1 C57 93.7(2) . . ?
N3 Er1 O1 87.4(2) . . ?
N3 Er1 N6 100.6(3) . . ?
N3 Er1 N7 95.3(2) . . ?
N3 Er1 N8 151.5(3) . . ?
N3 Er1 C27 128.8(3) . . ?
N3 Er1 C57 122.5(2) . . ?
N6 Er1 N8 88.6(3) . . ?
N6 Er1 C27 73.8(3) . . ?
N6 Er1 C57 88.8(3) . . ?
N7 Er1 O1 91.4(2) . . ?
N7 Er1 N6 95.8(2) . . ?
N7 Er1 N8 56.7(2) . . ?
N7 Er1 C27 135.6(3) . . ?
N7 Er1 C57 27.2(2) . . ?
N8 Er1 C57 30.0(2) . . ?
C27 Er1 N8 79.6(3) . . ?
C27 Er1 C57 108.4(3) . . ?
C60 O1 Er1 141.9(19) . . ?
C60 O1 C63 104(2) . . ?
C63 O1 Er1 114(2) . . ?
C60A O1 Er1 129.7(9) . . ?
C60A O1 C63A 104.9(8) . . ?
C63A O1 Er1 117.9(8) . . ?
O1 C60 H60A 110.6 . . ?
O1 C60 H60B 110.6 . . ?
O1 C60 C61 105.8(18) . . ?
H60A C60 H60B 108.7 . . ?
C61 C60 H60A 110.6 . . ?
C61 C60 H60B 110.6 . . ?
C60 C61 H61A 110.5 . . ?
C60 C61 H61B 110.5 . . ?
C60 C61 C62 106.4(17) . . ?
H61A C61 H61B 108.6 . . ?
C62 C61 H61A 110.5 . . ?
C62 C61 H61B 110.5 . . ?
C61 C62 H62A 111.6 . . ?
C61 C62 H62B 111.6 . . ?
H62A C62 H62B 109.4 . . ?
C63 C62 C61 101(2) . . ?
C63 C62 H62A 111.6 . . ?
C63 C62 H62B 111.6 . . ?
O1 C63 C62 104(2) . . ?
O1 C63 H63A 111.0 . . ?
O1 C63 H63B 111.0 . . ?
C62 C63 H63A 111.0 . . ?
C62 C63 H63B 111.0 . . ?
H63A C63 H63B 109.0 . . ?
C1 N1 C9 115.3(7) . . ?
C8 N1 C1 107.5(7) . . ?
C8 N1 C9 114.4(7) . . ?
C17 N3 Er1 115.9(7) . . ?
C16 N3 Er1 128.1(6) . . ?
C16 N3 C17 114.4(8) . . ?
C16 N3 C17A 114.6(11) . . ?
C17A N3 Er1 115.8(10) . . ?
N3 C17 C18 106.1(10) . . ?
N3 C17 C19 114.5(11) . . ?
N3 C17 C20 110.8(10) . . ?
C18 C17 C19 108.5(11) . . ?
C18 C17 C20 107.4(11) . . ?
C19 C17 C20 109.2(11) . . ?
C17 C18 H18A 109.3 . . ?
C17 C18 H18B 109.3 . . ?
C17 C18 C21 111.8(10) . . ?
H18A C18 H18B 107.9 . . ?
C21 C18 H18A 109.3 . . ?
C21 C18 H18B 109.3 . . ?
C17 C19 H19A 109.8 . . ?
C17 C19 H19B 109.8 . . ?
H19A C19 H19B 108.2 . . ?
C23 C19 C17 109.5(11) . . ?
C23 C19 H19A 109.8 . . ?
C23 C19 H19B 109.8 . . ?
C17 C20 H20A 109.6 . . ?
C17 C20 H20B 109.6 . . ?
H20A C20 H20B 108.2 . . ?
C25 C20 C17 110.1(11) . . ?
C25 C20 H20A 109.6 . . ?
C25 C20 H20B 109.6 . . ?
C18 C21 H21 110.1 . . ?
C22 C21 C18 107.6(11) . . ?
C22 C21 H21 110.1 . . ?
C26 C21 C18 109.0(12) . . ?
C26 C21 H21 110.1 . . ?
C26 C21 C22 109.9(12) . . ?
C21 C22 H22A 109.7 . . ?
C21 C22 H22B 109.7 . . ?
C21 C22 C23 109.7(11) . . ?
H22A C22 H22B 108.2 . . ?
C23 C22 H22A 109.7 . . ?
C23 C22 H22B 109.7 . . ?
C19 C23 C22 109.0(12) . . ?
C19 C23 H23 109.3 . . ?
C22 C23 H23 109.3 . . ?
C24 C23 C19 109.6(12) . . ?
C24 C23 C22 110.5(12) . . ?
C24 C23 H23 109.3 . . ?
C23 C24 H24A 109.5 . . ?
C23 C24 H24B 109.5 . . ?
C23 C24 C25 110.9(12) . . ?
H24A C24 H24B 108.1 . . ?
C25 C24 H24A 109.5 . . ?
C25 C24 H24B 109.5 . . ?
C20 C25 H25 109.5 . . ?
C20 C25 C26 109.3(12) . . ?
C24 C25 C20 109.4(12) . . ?
C24 C25 H25 109.5 . . ?
C24 C25 C26 109.7(12) . . ?
C26 C25 H25 109.5 . . ?
C21 C26 C25 109.3(12) . . ?
C21 C26 H26A 109.8 . . ?
C21 C26 H26B 109.8 . . ?
C25 C26 H26A 109.8 . . ?
C25 C26 H26B 109.8 . . ?
H26A C26 H26B 108.3 . . ?
C27 N4 C34 111.1(7) . . ?
C27 N4 C35 124.9(8) . . ?
C34 N4 C35 124.0(7) . . ?
C43 N6 Er1 129.9(9) . . ?
C42 N6 Er1 111.4(6) . . ?
C42 N6 C43 118.6(11) . . ?
C42 N6 C43A 117.0(9) . . ?
C43A N6 Er1 130.6(8) . . ?
N6 C43 C44 113.1(14) . . ?
N6 C43 C45 109.6(14) . . ?
N6 C43 C46 108.3(14) . . ?
C44 C43 C45 110.9(15) . . ?
C44 C43 C46 108.2(15) . . ?
C45 C43 C46 106.4(15) . . ?
C43 C44 H44A 109.4 . . ?
C43 C44 H44B 109.4 . . ?
C43 C44 C47 111.1(14) . . ?
H44A C44 H44B 108.0 . . ?
C47 C44 H44A 109.4 . . ?
C47 C44 H44B 109.4 . . ?
C43 C45 H45A 109.5 . . ?
C43 C45 H45B 109.5 . . ?
C43 C45 C49 110.7(14) . . ?
H45A C45 H45B 108.1 . . ?
C49 C45 H45A 109.5 . . ?
C49 C45 H45B 109.5 . . ?
C43 C46 H46A 109.6 . . ?
C43 C46 H46B 109.6 . . ?
H46A C46 H46B 108.1 . . ?
C51 C46 C43 110.4(14) . . ?
C51 C46 H46A 109.6 . . ?
C51 C46 H46B 109.6 . . ?
C44 C47 H47 110.1 . . ?
C44 C47 C52 105.3(16) . . ?
C48 C47 C44 108.4(17) . . ?
C48 C47 H47 110.1 . . ?
C48 C47 C52 112.7(17) . . ?
C52 C47 H47 110.1 . . ?
C47 C48 H48A 109.4 . . ?
C47 C48 H48B 109.4 . . ?
C47 C48 C49 111.0(15) . . ?
H48A C48 H48B 108.0 . . ?
C49 C48 H48A 109.4 . . ?
C49 C48 H48B 109.4 . . ?
C45 C49 H49 110.2 . . ?
C48 C49 C45 109.3(16) . . ?
C48 C49 H49 110.2 . . ?
C50 C49 C45 109.1(16) . . ?
C50 C49 C48 107.9(16) . . ?
C50 C49 H49 110.2 . . ?
C49 C50 H50A 109.4 . . ?
C49 C50 H50B 109.4 . . ?
C49 C50 C51 111.0(15) . . ?
H50A C50 H50B 108.0 . . ?
C51 C50 H50A 109.4 . . ?
C51 C50 H50B 109.4 . . ?
C46 C51 C50 109.8(16) . . ?
C46 C51 H51 109.3 . . ?
C46 C51 C52 108.0(16) . . ?
C50 C51 H51 109.3 . . ?
C52 C51 C50 111.1(17) . . ?
C52 C51 H51 109.3 . . ?
C47 C52 H52A 110.0 . . ?
C47 C52 H52B 110.0 . . ?
C51 C52 C47 108.6(15) . . ?
C51 C52 H52A 110.0 . . ?
C51 C52 H52B 110.0 . . ?
H52A C52 H52B 108.4 . . ?
C53 N7 Er1 137.4(6) . . ?
C57 N7 Er1 102.5(5) . . ?
C57 N7 C53 118.8(7) . . ?
C57 N8 Er1 88.6(5) . . ?
C57 N8 C58 109.8(8) . . ?
C57 N8 C59 113.7(8) . . ?
C58 N8 Er1 111.1(6) . . ?
C59 N8 Er1 121.4(6) . . ?
C59 N8 C58 110.2(8) . . ?
N1 C1 C2 107.5(7) . . ?
C53 C1 N1 117.0(8) . . ?
C53 C1 C2 134.6(8) . . ?
C3 C2 C1 103.1(7) . . ?
C16 C2 C1 136.9(8) . . ?
C16 C2 C3 119.3(8) . . ?
C4 C3 C2 132.0(9) . . ?
C4 C3 C8 117.7(9) . . ?
C8 C3 C2 110.1(8) . . ?
C3 C4 H4 120.2 . . ?
C5 C4 C3 119.6(10) . . ?
C5 C4 H4 120.2 . . ?
C4 C5 H5 119.2 . . ?
C6 C5 C4 121.6(10) . . ?
C6 C5 H5 119.2 . . ?
C5 C6 H6 120.2 . . ?
C7 C6 C5 119.7(10) . . ?
C7 C6 H6 120.2 . . ?
C6 C7 H7 119.8 . . ?
C6 C7 C8 120.5(10) . . ?
C8 C7 H7 119.8 . . ?
C3 C8 N1 109.5(8) . . ?
C7 C8 N1 129.6(9) . . ?
C7 C8 C3 120.9(9) . . ?
N1 C9 H9AA 109.4 . . ?
N1 C9 H9AB 109.4 . . ?
N1 C9 H9BC 107.5 . . ?
N1 C9 H9BD 107.5 . . ?
N1 C9 C10 111.3(10) . . ?
N1 C9 C10A 119.2(14) . . ?
H9AA C9 H9AB 108.0 . . ?
H9BC C9 H9BD 107.0 . . ?
C10 C9 H9AA 109.4 . . ?
C10 C9 H9AB 109.4 . . ?
C10A C9 H9BC 107.5 . . ?
C10A C9 H9BD 107.5 . . ?
C10 N2 C11 110.9(12) . . ?
C15 N2 C10 112.3(13) . . ?
C15 N2 C11 111.5(13) . . ?
C9 C10 H10A 109.7 . . ?
C9 C10 H10B 109.7 . . ?
N2 C10 C9 109.7(12) . . ?
N2 C10 H10A 109.7 . . ?
N2 C10 H10B 109.7 . . ?
H10A C10 H10B 108.2 . . ?
N2 C11 H11A 109.8 . . ?
N2 C11 H11B 109.8 . . ?
N2 C11 C12 109.5(12) . . ?
H11A C11 H11B 108.2 . . ?
C12 C11 H11A 109.8 . . ?
C12 C11 H11B 109.8 . . ?
C11 C12 H12A 109.6 . . ?
C11 C12 H12B 109.6 . . ?
H12A C12 H12B 108.1 . . ?
C13 C12 C11 110.4(13) . . ?
C13 C12 H12A 109.6 . . ?
C13 C12 H12B 109.6 . . ?
C12 C13 H13A 109.6 . . ?
C12 C13 H13B 109.6 . . ?
C12 C13 C14 110.1(13) . . ?
H13A C13 H13B 108.2 . . ?
C14 C13 H13A 109.6 . . ?
C14 C13 H13B 109.6 . . ?
C13 C14 H14A 110.1 . . ?
C13 C14 H14B 110.1 . . ?
H14A C14 H14B 108.4 . . ?
C15 C14 C13 107.9(15) . . ?
C15 C14 H14A 110.1 . . ?
C15 C14 H14B 110.1 . . ?
N2 C15 C14 112.9(13) . . ?
N2 C15 H15A 109.0 . . ?
N2 C15 H15B 109.0 . . ?
C14 C15 H15A 109.0 . . ?
C14 C15 H15B 109.0 . . ?
H15A C15 H15B 107.8 . . ?
N3 C16 H16 113.9 . . ?
C2 C16 N3 132.2(9) . . ?
C2 C16 H16 113.9 . . ?
N4 C27 Er1 147.8(7) . . ?
N4 C27 C28 105.6(8) . . ?
C28 C27 Er1 105.4(6) . . ?
C27 C28 C29 110.1(8) . . ?
C27 C28 C42 124.7(8) . . ?
C42 C28 C29 124.9(9) . . ?
C30 C29 C28 135.9(9) . . ?
C30 C29 C34 118.5(8) . . ?
C34 C29 C28 105.5(8) . . ?
C29 C30 H30 119.7 . . ?
C29 C30 C31 120.6(10) . . ?
C31 C30 H30 119.7 . . ?
C30 C31 H31 120.2 . . ?
C30 C31 C32 119.6(10) . . ?
C32 C31 H31 120.2 . . ?
C31 C32 H32 119.4 . . ?
C33 C32 C31 121.3(10) . . ?
C33 C32 H32 119.4 . . ?
C32 C33 H33 121.0 . . ?
C32 C33 C34 118.1(10) . . ?
C34 C33 H33 121.0 . . ?
C29 C34 N4 107.6(7) . . ?
C33 C34 N4 130.4(9) . . ?
C33 C34 C29 121.8(10) . . ?
N4 C35 H35A 108.6 . . ?
N4 C35 H35B 108.6 . . ?
N4 C35 H35C 108.7 . . ?
N4 C35 H35D 108.7 . . ?
N4 C35 C36 114.8(12) . . ?
N4 C35 C36A 114(3) . . ?
H35A C35 H35B 107.5 . . ?
H35C C35 H35D 107.6 . . ?
C36 C35 H35A 108.6 . . ?
C36 C35 H35B 108.6 . . ?
C36A C35 H35C 108.7 . . ?
C36A C35 H35D 108.7 . . ?
C36 N5 C37 111.8(11) . . ?
C41 N5 C36 111.1(12) . . ?
C41 N5 C37 109.9(11) . . ?
C35 C36 H36A 109.1 . . ?
C35 C36 H36B 109.1 . . ?
N5 C36 C35 112.6(11) . . ?
N5 C36 H36A 109.1 . . ?
N5 C36 H36B 109.1 . . ?
H36A C36 H36B 107.8 . . ?
N5 C37 H37A 109.7 . . ?
N5 C37 H37B 109.7 . . ?
N5 C37 C38 109.8(12) . . ?
H37A C37 H37B 108.2 . . ?
C38 C37 H37A 109.7 . . ?
C38 C37 H37B 109.7 . . ?
C37 C38 H38A 109.7 . . ?
C37 C38 H38B 109.7 . . ?
C37 C38 C39 110.0(12) . . ?
H38A C38 H38B 108.2 . . ?
C39 C38 H38A 109.7 . . ?
C39 C38 H38B 109.7 . . ?
C38 C39 H39A 109.2 . . ?
C38 C39 H39B 109.2 . . ?
H39A C39 H39B 107.9 . . ?
C40 C39 C38 112.1(13) . . ?
C40 C39 H39A 109.2 . . ?
C40 C39 H39B 109.2 . . ?
C39 C40 H40A 109.1 . . ?
C39 C40 H40B 109.1 . . ?
C39 C40 C41 112.6(13) . . ?
H40A C40 H40B 107.8 . . ?
C41 C40 H40A 109.1 . . ?
C41 C40 H40B 109.1 . . ?
N5 C41 C40 110.7(13) . . ?
N5 C41 H41A 109.5 . . ?
N5 C41 H41B 109.5 . . ?
C40 C41 H41A 109.5 . . ?
C40 C41 H41B 109.5 . . ?
H41A C41 H41B 108.1 . . ?
N6 C42 C28 124.4(9) . . ?
N6 C42 H42 117.8 . . ?
C28 C42 H42 117.8 . . ?
N7 C53 C54 114.9(7) . . ?
C1 C53 N7 123.8(8) . . ?
C1 C53 C54 121.3(8) . . ?
C53 C54 H54 118.2 . . ?
C55 C54 C53 123.6(9) . . ?
C55 C54 H54 118.2 . . ?
C54 C55 H55 119.7 . . ?
C54 C55 C56 120.6(9) . . ?
C56 C55 H55 119.7 . . ?
C55 C56 H56 122.1 . . ?
C57 C56 C55 115.8(9) . . ?
C57 C56 H56 122.1 . . ?
N7 C57 Er1 50.3(4) . . ?
N7 C57 N8 110.4(8) . . ?
N7 C57 C56 126.3(8) . . ?
N8 C57 Er1 61.4(4) . . ?
C56 C57 Er1 167.8(7) . . ?
C56 C57 N8 123.3(8) . . ?
N8 C58 H58A 109.5 . . ?
N8 C58 H58B 109.5 . . ?
N8 C58 H58C 109.5 . . ?
H58A C58 H58B 109.5 . . ?
H58A C58 H58C 109.5 . . ?
H58B C58 H58C 109.5 . . ?
N8 C59 H59A 109.5 . . ?
N8 C59 H59B 109.5 . . ?
N8 C59 H59C 109.5 . . ?
H59A C59 H59B 109.5 . . ?
H59A C59 H59C 109.5 . . ?
H59B C59 H59C 109.5 . . ?
N3 C17A C18A 106.4(16) . . ?
N3 C17A C19A 113.4(16) . . ?
N3 C17A C20A 112.3(16) . . ?
C18A C17A C19A 108.5(17) . . ?
C18A C17A C20A 107.7(17) . . ?
C19A C17A C20A 108.3(16) . . ?
C17A C18A H18C 109.4 . . ?
C17A C18A H18D 109.4 . . ?
C17A C18A C21A 111.1(15) . . ?
H18C C18A H18D 108.0 . . ?
C21A C18A H18C 109.4 . . ?
C21A C18A H18D 109.4 . . ?
C17A C19A H19C 109.5 . . ?
C17A C19A H19D 109.5 . . ?
H19C C19A H19D 108.1 . . ?
C23A C19A C17A 110.5(15) . . ?
C23A C19A H19C 109.5 . . ?
C23A C19A H19D 109.5 . . ?
C17A C20A H20C 109.6 . . ?
C17A C20A H20D 109.6 . . ?
H20C C20A H20D 108.1 . . ?
C25A C20A C17A 110.4(15) . . ?
C25A C20A H20C 109.6 . . ?
C25A C20A H20D 109.6 . . ?
C18A C21A H21A 109.6 . . ?
C22A C21A C18A 106.9(18) . . ?
C22A C21A H21A 109.6 . . ?
C22A C21A C26A 110.5(18) . . ?
C26A C21A C18A 110.5(18) . . ?
C26A C21A H21A 109.6 . . ?
C21A C22A H22C 109.7 . . ?
C21A C22A H22D 109.7 . . ?
C21A C22A C23A 109.8(16) . . ?
H22C C22A H22D 108.2 . . ?
C23A C22A H22C 109.7 . . ?
C23A C22A H22D 109.7 . . ?
C19A C23A C22A 110.3(18) . . ?
C19A C23A H23A 109.6 . . ?
C22A C23A H23A 109.6 . . ?
C24A C23A C19A 108.4(19) . . ?
C24A C23A C22A 109.2(18) . . ?
C24A C23A H23A 109.6 . . ?
C23A C24A H24C 109.4 . . ?
C23A C24A H24D 109.4 . . ?
C23A C24A C25A 111.0(17) . . ?
H24C C24A H24D 108.0 . . ?
C25A C24A H24C 109.4 . . ?
C25A C24A H24D 109.4 . . ?
C20A C25A H25A 109.4 . . ?
C20A C25A C26A 106.9(18) . . ?
C24A C25A C20A 111.0(18) . . ?
C24A C25A H25A 109.4 . . ?
C24A C25A C26A 110.5(18) . . ?
C26A C25A H25A 109.4 . . ?
C21A C26A C25A 108.5(17) . . ?
C21A C26A H26C 110.0 . . ?
C21A C26A H26D 110.0 . . ?
C25A C26A H26C 110.0 . . ?
C25A C26A H26D 110.0 . . ?
H26C C26A H26D 108.4 . . ?
C10A N2A C11A 113.5(18) . . ?
C10A N2A C15A 112(2) . . ?
C15A N2A C11A 107.3(18) . . ?
C9 C10A H10C 109.4 . . ?
C9 C10A H10D 109.4 . . ?
N2A C10A C9 111.2(17) . . ?
N2A C10A H10C 109.4 . . ?
N2A C10A H10D 109.4 . . ?
H10C C10A H10D 108.0 . . ?
N2A C11A H11C 109.4 . . ?
N2A C11A H11D 109.4 . . ?
N2A C11A C12A 111.1(18) . . ?
H11C C11A H11D 108.0 . . ?
C12A C11A H11C 109.4 . . ?
C12A C11A H11D 109.4 . . ?
C11A C12A H12C 108.7 . . ?
C11A C12A H12D 108.7 . . ?
H12C C12A H12D 107.6 . . ?
C13A C12A C11A 114.1(18) . . ?
C13A C12A H12C 108.7 . . ?
C13A C12A H12D 108.7 . . ?
C12A C13A H13C 108.5 . . ?
C12A C13A H13D 108.5 . . ?
C12A C13A C14A 115.1(17) . . ?
H13C C13A H13D 107.5 . . ?
C14A C13A H13C 108.5 . . ?
C14A C13A H13D 108.5 . . ?
C13A C14A H14C 109.0 . . ?
C13A C14A H14D 109.0 . . ?
H14C C14A H14D 107.8 . . ?
C15A C14A C13A 113.0(19) . . ?
C15A C14A H14C 109.0 . . ?
C15A C14A H14D 109.0 . . ?
N2A C15A C14A 113(2) . . ?
N2A C15A H15C 109.0 . . ?
N2A C15A H15D 109.0 . . ?
C14A C15A H15C 109.0 . . ?
C14A C15A H15D 109.0 . . ?
H15C C15A H15D 107.8 . . ?
C36A N5A C37A 114(3) . . ?
C41A N5A C36A 112(2) . . ?
C41A N5A C37A 112(2) . . ?
C35 C36A H36C 108.4 . . ?
C35 C36A H36D 108.4 . . ?
N5A C36A C35 116(2) . . ?
N5A C36A H36C 108.4 . . ?
N5A C36A H36D 108.4 . . ?
H36C C36A H36D 107.4 . . ?
N5A C37A H37C 109.5 . . ?
N5A C37A H37D 109.5 . . ?
N5A C37A C38A 111(2) . . ?
H37C C37A H37D 108.1 . . ?
C38A C37A H37C 109.5 . . ?
C38A C37A H37D 109.5 . . ?
C37A C38A H38C 110.9 . . ?
C37A C38A H38D 110.9 . . ?
C37A C38A C39A 104(2) . . ?
H38C C38A H38D 108.9 . . ?
C39A C38A H38C 110.9 . . ?
C39A C38A H38D 110.9 . . ?
C38A C39A H39C 109.8 . . ?
C38A C39A H39D 109.8 . . ?
H39C C39A H39D 108.3 . . ?
C40A C39A C38A 109(2) . . ?
C40A C39A H39C 109.8 . . ?
C40A C39A H39D 109.8 . . ?
C39A C40A H40C 109.4 . . ?
C39A C40A H40D 109.4 . . ?
C39A C40A C41A 111(3) . . ?
H40C C40A H40D 108.0 . . ?
C41A C40A H40C 109.4 . . ?
C41A C40A H40D 109.4 . . ?
N5A C41A C40A 110(2) . . ?
N5A C41A H41C 109.6 . . ?
N5A C41A H41D 109.6 . . ?
C40A C41A H41C 109.6 . . ?
C40A C41A H41D 109.6 . . ?
H41C C41A H41D 108.1 . . ?
N6 C43A C44A 114.1(12) . . ?
N6 C43A C45A 109.7(12) . . ?
N6 C43A C46A 107.7(11) . . ?
C44A C43A C45A 110.5(12) . . ?
C44A C43A C46A 107.5(12) . . ?
C45A C43A C46A 106.9(12) . . ?
C43A C44A H44C 109.3 . . ?
C43A C44A H44D 109.3 . . ?
C43A C44A C47A 111.6(11) . . ?
H44C C44A H44D 108.0 . . ?
C47A C44A H44C 109.3 . . ?
C47A C44A H44D 109.3 . . ?
C43A C45A H45C 109.6 . . ?
C43A C45A H45D 109.6 . . ?
C43A C45A C49A 110.4(12) . . ?
H45C C45A H45D 108.1 . . ?
C49A C45A H45C 109.6 . . ?
C49A C45A H45D 109.6 . . ?
C43A C46A H46C 109.4 . . ?
C43A C46A H46D 109.4 . . ?
H46C C46A H46D 108.0 . . ?
C51A C46A C43A 111.0(12) . . ?
C51A C46A H46C 109.4 . . ?
C51A C46A H46D 109.4 . . ?
C44A C47A H47A 110.3 . . ?
C48A C47A C44A 108.1(13) . . ?
C48A C47A H47A 110.3 . . ?
C48A C47A C52A 108.9(13) . . ?
C52A C47A C44A 108.7(13) . . ?
C52A C47A H47A 110.3 . . ?
C47A C48A H48C 109.4 . . ?
C47A C48A H48D 109.4 . . ?
C47A C48A C49A 111.1(13) . . ?
H48C C48A H48D 108.0 . . ?
C49A C48A H48C 109.4 . . ?
C49A C48A H48D 109.4 . . ?
C45A C49A H49A 110.1 . . ?
C48A C49A C45A 109.1(13) . . ?
C48A C49A H49A 110.1 . . ?
C50A C49A C45A 107.7(13) . . ?
C50A C49A C48A 109.8(13) . . ?
C50A C49A H49A 110.1 . . ?
C49A C50A H50C 109.6 . . ?
C49A C50A H50D 109.6 . . ?
C49A C50A C51A 110.4(13) . . ?
H50C C50A H50D 108.1 . . ?
C51A C50A H50C 109.6 . . ?
C51A C50A H50D 109.6 . . ?
C46A C51A C50A 108.4(13) . . ?
C46A C51A H51A 109.3 . . ?
C50A C51A H51A 109.3 . . ?
C52A C51A C46A 110.5(13) . . ?
C52A C51A C50A 110.1(14) . . ?
C52A C51A H51A 109.3 . . ?
C47A C52A H52C 109.8 . . ?
C47A C52A H52D 109.8 . . ?
C51A C52A C47A 109.6(13) . . ?
C51A C52A H52C 109.8 . . ?
C51A C52A H52D 109.8 . . ?
H52C C52A H52D 108.2 . . ?
O1 C60A H60C 110.1 . . ?
O1 C60A H60D 110.1 . . ?
O1 C60A C61A 107.9(9) . . ?
H60C C60A H60D 108.4 . . ?
C61A C60A H60C 110.1 . . ?
C61A C60A H60D 110.1 . . ?
C60A C61A H61C 110.7 . . ?
C60A C61A H61D 110.7 . . ?
C60A C61A C62A 105.4(9) . . ?
H61C C61A H61D 108.8 . . ?
C62A C61A H61C 110.7 . . ?
C62A C61A H61D 110.7 . . ?
C61A C62A H62C 111.7 . . ?
C61A C62A H62D 111.7 . . ?
H62C C62A H62D 109.4 . . ?
C63A C62A C61A 100.5(10) . . ?
C63A C62A H62C 111.7 . . ?
C63A C62A H62D 111.7 . . ?
O1 C63A C62A 104.8(11) . . ?
O1 C63A H63C 110.8 . . ?
O1 C63A H63D 110.8 . . ?
C62A C63A H63C 110.8 . . ?
C62A C63A H63D 110.8 . . ?
H63C C63A H63D 108.9 . . ?

loop_
_geom_bond_atom_site_label_1
_geom_bond_atom_site_label_2
_geom_bond_distance
_geom_bond_site_symmetry_2
_geom_bond_publ_flag
Er1 O1 2.408(6) . ?
Er1 N3 2.252(7) . ?
Er1 N6 2.415(7) . ?
Er1 N7 2.297(7) . ?
Er1 N8 2.562(7) . ?
Er1 C27 2.515(9) . ?
Er1 C57 2.916(10) . ?
O1 C60 1.459(17) . ?
O1 C63 1.466(17) . ?
O1 C60A 1.456(11) . ?
O1 C63A 1.469(11) . ?
C60 H60A 0.9700 . ?
C60 H60B 0.9700 . ?
C60 C61 1.50(2) . ?
C61 H61A 0.9700 . ?
C61 H61B 0.9700 . ?
C61 C62 1.56(2) . ?
C62 H62A 0.9700 . ?
C62 H62B 0.9700 . ?
C62 C63 1.52(2) . ?
C63 H63A 0.9700 . ?
C63 H63B 0.9700 . ?
N1 C1 1.479(10) . ?
N1 C8 1.415(11) . ?
N1 C9 1.482(10) . ?
N3 C17 1.506(13) . ?
N3 C16 1.383(11) . ?
N3 C17A 1.507(16) . ?
C17 C18 1.529(14) . ?
C17 C19 1.561(14) . ?
C17 C20 1.563(15) . ?
C18 H18A 0.9700 . ?
C18 H18B 0.9700 . ?
C18 C21 1.561(15) . ?
C19 H19A 0.9700 . ?
C19 H19B 0.9700 . ?
C19 C23 1.536(15) . ?
C20 H20A 0.9700 . ?
C20 H20B 0.9700 . ?
C20 C25 1.533(16) . ?
C21 H21 0.9800 . ?
C21 C22 1.541(16) . ?
C21 C26 1.537(17) . ?
C22 H22A 0.9700 . ?
C22 H22B 0.9700 . ?
C22 C23 1.548(16) . ?
C23 H23 0.9800 . ?
C23 C24 1.505(16) . ?
C24 H24A 0.9700 . ?
C24 H24B 0.9700 . ?
C24 C25 1.526(16) . ?
C25 H25 0.9800 . ?
C25 C26 1.550(16) . ?
C26 H26A 0.9700 . ?
C26 H26B 0.9700 . ?
N4 C27 1.388(10) . ?
N4 C34 1.419(11) . ?
N4 C35 1.456(11) . ?
N6 C43 1.496(15) . ?
N6 C42 1.309(10) . ?
N6 C43A 1.498(13) . ?
C43 C44 1.533(18) . ?
C43 C45 1.546(18) . ?
C43 C46 1.556(17) . ?
C44 H44A 0.9700 . ?
C44 H44B 0.9700 . ?
C44 C47 1.556(18) . ?
C45 H45A 0.9700 . ?
C45 H45B 0.9700 . ?
C45 C49 1.546(17) . ?
C46 H46A 0.9700 . ?
C46 H46B 0.9700 . ?
C46 C51 1.531(16) . ?
C47 H47 0.9800 . ?
C47 C48 1.54(2) . ?
C47 C52 1.56(2) . ?
C48 H48A 0.9700 . ?
C48 H48B 0.9700 . ?
C48 C49 1.54(2) . ?
C49 H49 0.9800 . ?
C49 C50 1.525(19) . ?
C50 H50A 0.9700 . ?
C50 H50B 0.9700 . ?
C50 C51 1.533(19) . ?
C51 H51 0.9800 . ?
C51 C52 1.532(19) . ?
C52 H52A 0.9700 . ?
C52 H52B 0.9700 . ?
N7 C53 1.424(10) . ?
N7 C57 1.367(10) . ?
N8 C57 1.456(10) . ?
N8 C58 1.494(12) . ?
N8 C59 1.467(12) . ?
C1 C2 1.498(12) . ?
C1 C53 1.360(11) . ?
C2 C3 1.490(11) . ?
C2 C16 1.367(12) . ?
C3 C4 1.399(12) . ?
C3 C8 1.414(12) . ?
C4 H4 0.9300 . ?
C4 C5 1.383(13) . ?
C5 H5 0.9300 . ?
C5 C6 1.369(15) . ?
C6 H6 0.9300 . ?
C6 C7 1.367(14) . ?
C7 H7 0.9300 . ?
C7 C8 1.372(12) . ?
C9 H9AA 0.9700 . ?
C9 H9AB 0.9700 . ?
C9 H9BC 0.9700 . ?
C9 H9BD 0.9700 . ?
C9 C10 1.549(15) . ?
C9 C10A 1.556(17) . ?
N2 C10 1.466(12) . ?
N2 C11 1.470(12) . ?
N2 C15 1.464(12) . ?
C10 H10A 0.9700 . ?
C10 H10B 0.9700 . ?
C11 H11A 0.9700 . ?
C11 H11B 0.9700 . ?
C11 C12 1.524(18) . ?
C12 H12A 0.9700 . ?
C12 H12B 0.9700 . ?
C12 C13 1.507(16) . ?
C13 H13A 0.9700 . ?
C13 H13B 0.9700 . ?
C13 C14 1.544(18) . ?
C14 H14A 0.9700 . ?
C14 H14B 0.9700 . ?
C14 C15 1.508(16) . ?
C15 H15A 0.9700 . ?
C15 H15B 0.9700 . ?
C16 H16 0.9300 . ?
C27 C28 1.397(12) . ?
C28 C29 1.459(11) . ?
C28 C42 1.425(11) . ?
C29 C30 1.380(12) . ?
C29 C34 1.397(12) . ?
C30 H30 0.9300 . ?
C30 C31 1.384(13) . ?
C31 H31 0.9300 . ?
C31 C32 1.389(15) . ?
C32 H32 0.9300 . ?
C32 C33 1.379(14) . ?
C33 H33 0.9300 . ?
C33 C34 1.386(12) . ?
C35 H35A 0.9700 . ?
C35 H35B 0.9700 . ?
C35 H35C 0.9700 . ?
C35 H35D 0.9700 . ?
C35 C36 1.527(15) . ?
C35 C36A 1.53(2) . ?
N5 C36 1.468(12) . ?
N5 C37 1.474(12) . ?
N5 C41 1.456(13) . ?
C36 H36A 0.9700 . ?
C36 H36B 0.9700 . ?
C37 H37A 0.9700 . ?
C37 H37B 0.9700 . ?
C37 C38 1.508(16) . ?
C38 H38A 0.9700 . ?
C38 H38B 0.9700 . ?
C38 C39 1.532(17) . ?
C39 H39A 0.9700 . ?
C39 H39B 0.9700 . ?
C39 C40 1.497(17) . ?
C40 H40A 0.9700 . ?
C40 H40B 0.9700 . ?
C40 C41 1.524(18) . ?
C41 H41A 0.9700 . ?
C41 H41B 0.9700 . ?
C42 H42 0.9300 . ?
C53 C54 1.471(12) . ?
C54 H54 0.9300 . ?
C54 C55 1.329(12) . ?
C55 H55 0.9300 . ?
C55 C56 1.429(13) . ?
C56 H56 0.9300 . ?
C56 C57 1.373(12) . ?
C58 H58A 0.9600 . ?
C58 H58B 0.9600 . ?
C58 H58C 0.9600 . ?
C59 H59A 0.9600 . ?
C59 H59B 0.9600 . ?
C59 H59C 0.9600 . ?
C17A C18A 1.531(18) . ?
C17A C19A 1.559(18) . ?
C17A C20A 1.562(18) . ?
C18A H18C 0.9700 . ?
C18A H18D 0.9700 . ?
C18A C21A 1.559(19) . ?
C19A H19C 0.9700 . ?
C19A H19D 0.9700 . ?
C19A C23A 1.536(19) . ?
C20A H20C 0.9700 . ?
C20A H20D 0.9700 . ?
C20A C25A 1.539(19) . ?
C21A H21A 0.9800 . ?
C21A C22A 1.54(2) . ?
C21A C26A 1.54(2) . ?
C22A H22C 0.9700 . ?
C22A H22D 0.9700 . ?
C22A C23A 1.55(2) . ?
C23A H23A 0.9800 . ?
C23A C24A 1.50(2) . ?
C24A H24C 0.9700 . ?
C24A H24D 0.9700 . ?
C24A C25A 1.53(2) . ?
C25A H25A 0.9800 . ?
C25A C26A 1.55(2) . ?
C26A H26C 0.9700 . ?
C26A H26D 0.9700 . ?
N2A C10A 1.463(15) . ?
N2A C11A 1.473(15) . ?
N2A C15A 1.471(15) . ?
C10A H10C 0.9700 . ?
C10A H10D 0.9700 . ?
C11A H11C 0.9700 . ?
C11A H11D 0.9700 . ?
C11A C12A 1.53(2) . ?
C12A H12C 0.9700 . ?
C12A H12D 0.9700 . ?
C12A C13A 1.484(19) . ?
C13A H13C 0.9700 . ?
C13A H13D 0.9700 . ?
C13A C14A 1.53(2) . ?
C14A H14C 0.9700 . ?
C14A H14D 0.9700 . ?
C14A C15A 1.495(19) . ?
C15A H15C 0.9700 . ?
C15A H15D 0.9700 . ?
N5A C36A 1.464(16) . ?
N5A C37A 1.469(17) . ?
N5A C41A 1.463(17) . ?
C36A H36C 0.9700 . ?
C36A H36D 0.9700 . ?
C37A H37C 0.9700 . ?
C37A H37D 0.9700 . ?
C37A C38A 1.53(2) . ?
C38A H38C 0.9700 . ?
C38A H38D 0.9700 . ?
C38A C39A 1.55(2) . ?
C39A H39C 0.9700 . ?
C39A H39D 0.9700 . ?
C39A C40A 1.50(2) . ?
C40A H40C 0.9700 . ?
C40A H40D 0.9700 . ?
C40A C41A 1.53(2) . ?
C41A H41C 0.9700 . ?
C41A H41D 0.9700 . ?
C43A C44A 1.530(16) . ?
C43A C45A 1.552(17) . ?
C43A C46A 1.554(15) . ?
C44A H44C 0.9700 . ?
C44A H44D 0.9700 . ?
C44A C47A 1.557(16) . ?
C45A H45C 0.9700 . ?
C45A H45D 0.9700 . ?
C45A C49A 1.553(15) . ?
C46A H46C 0.9700 . ?
C46A H46D 0.9700 . ?
C46A C51A 1.529(14) . ?
C47A H47A 0.9800 . ?
C47A C48A 1.54(2) . ?
C47A C52A 1.548(18) . ?
C48A H48C 0.9700 . ?
C48A H48D 0.9700 . ?
C48A C49A 1.55(2) . ?
C49A H49A 0.9800 . ?
C49A C50A 1.528(17) . ?
C50A H50C 0.9700 . ?
C50A H50D 0.9700 . ?
C50A C51A 1.534(17) . ?
C51A H51A 0.9800 . ?
C51A C52A 1.528(16) . ?
C52A H52C 0.9700 . ?
C52A H52D 0.9700 . ?
C60A H60C 0.9700 . ?
C60A H60D 0.9700 . ?
C60A C61A 1.504(15) . ?
C61A H61C 0.9700 . ?
C61A H61D 0.9700 . ?
C61A C62A 1.555(15) . ?
C62A H62C 0.9700 . ?
C62A H62D 0.9700 . ?
C62A C63A 1.519(16) . ?
C63A H63C 0.9700 . ?
C63A H63D 0.9700 . ?

loop_
_geom_torsion_atom_site_label_1
_geom_torsion_atom_site_label_2
_geom_torsion_atom_site_label_3
_geom_torsion_atom_site_label_4
_geom_torsion
_geom_torsion_site_symmetry_1
_geom_torsion_site_symmetry_2
_geom_torsion_site_symmetry_3
_geom_torsion_site_symmetry_4
_geom_torsion_publ_flag
Er1 O1 C60 C61 -144(4) . . . . ?
Er1 O1 C63 C62 133(4) . . . . ?
Er1 O1 C60A C61A -125.5(10) . . . . ?
Er1 O1 C63A C62A 113.3(12) . . . . ?
Er1 N3 C17 C18 -5.4(14) . . . . ?
Er1 N3 C17 C19 114.3(12) . . . . ?
Er1 N3 C17 C20 -121.7(12) . . . . ?
Er1 N3 C16 C2 28.3(14) . . . . ?
Er1 N3 C17A C18A -21(2) . . . . ?
Er1 N3 C17A C19A 99(2) . . . . ?
Er1 N3 C17A C20A -138(2) . . . . ?
Er1 N6 C43 C44 -128.9(16) . . . . ?
Er1 N6 C43 C45 106.8(17) . . . . ?
Er1 N6 C43 C46 -9(2) . . . . ?
Er1 N6 C42 C28 5.1(11) . . . . ?
Er1 N6 C43A C44A -149.2(11) . . . . ?
Er1 N6 C43A C45A 86.1(15) . . . . ?
Er1 N6 C43A C46A -29.9(17) . . . . ?
Er1 N7 C53 C1 20.4(13) . . . . ?
Er1 N7 C53 C54 -160.9(6) . . . . ?
Er1 N7 C57 N8 -13.5(8) . . . . ?
Er1 N7 C57 C56 165.1(9) . . . . ?
Er1 N8 C57 N7 11.8(7) . . . . ?
Er1 N8 C57 C56 -166.9(9) . . . . ?
Er1 C27 C28 C29 170.2(6) . . . . ?
Er1 C27 C28 C42 -4.6(11) . . . . ?
O1 C60 C61 C62 -9(6) . . . . ?
O1 C60A C61A C62A 2.1(16) . . . . ?
C60 O1 C63 C62 -45(5) . . . . ?
C60 C61 C62 C63 -17(6) . . . . ?
C61 C62 C63 O1 37(6) . . . . ?
C63 O1 C60 C61 33(5) . . . . ?
N1 C1 C2 C3 -14.6(9) . . . . ?
N1 C1 C2 C16 155.1(11) . . . . ?
N1 C1 C53 N7 176.5(7) . . . . ?
N1 C1 C53 C54 -2.1(12) . . . . ?
N1 C9 C10 N2 165.2(13) . . . . ?
N1 C9 C10A N2A 156.6(18) . . . . ?
N3 C17 C18 C21 -177.5(11) . . . . ?
N3 C17 C19 C23 -177.4(12) . . . . ?
N3 C17 C20 C25 175.7(11) . . . . ?
N3 C17A C18A C21A -177.0(19) . . . . ?
N3 C17A C19A C23A -175.2(19) . . . . ?
N3 C17A C20A C25A 178.3(19) . . . . ?
C17 N3 C16 C2 -166.9(11) . . . . ?
C17 C18 C21 C22 -59.6(15) . . . . ?
C17 C18 C21 C26 59.4(15) . . . . ?
C17 C19 C23 C22 61.1(15) . . . . ?
C17 C19 C23 C24 -59.9(15) . . . . ?
C17 C20 C25 C24 58.2(15) . . . . ?
C17 C20 C25 C26 -61.9(15) . . . . ?
C18 C17 C19 C23 -59.1(15) . . . . ?
C18 C17 C20 C25 60.2(13) . . . . ?
C18 C21 C22 C23 60.1(15) . . . . ?
C18 C21 C26 C25 -58.5(15) . . . . ?
C19 C17 C18 C21 59.0(15) . . . . ?
C19 C17 C20 C25 -57.3(14) . . . . ?
C19 C23 C24 C25 61.6(15) . . . . ?
C20 C17 C18 C21 -59.0(14) . . . . ?
C20 C17 C19 C23 57.7(14) . . . . ?
C20 C25 C26 C21 60.9(15) . . . . ?
C21 C22 C23 C19 -62.6(16) . . . . ?
C21 C22 C23 C24 57.9(16) . . . . ?
C22 C21 C26 C25 59.1(15) . . . . ?
C22 C23 C24 C25 -58.6(16) . . . . ?
C23 C24 C25 C20 -60.7(16) . . . . ?
C23 C24 C25 C26 59.2(16) . . . . ?
C24 C25 C26 C21 -59.0(15) . . . . ?
C26 C21 C22 C23 -58.3(16) . . . . ?
N4 C27 C28 C29 -0.9(10) . . . . ?
N4 C27 C28 C42 -175.7(8) . . . . ?
N4 C35 C36 N5 76.5(18) . . . . ?
N4 C35 C36A N5A 70(4) . . . . ?
N6 C43 C44 C47 179.8(17) . . . . ?
N6 C43 C45 C49 -178.4(16) . . . . ?
N6 C43 C46 C51 178.9(17) . . . . ?
N6 C43A C44A C47A 178.6(13) . . . . ?
N6 C43A C45A C49A -176.7(13) . . . . ?
N6 C43A C46A C51A 177.9(13) . . . . ?
C43 N6 C42 C28 -179.5(12) . . . . ?
C43 C44 C47 C48 58(2) . . . . ?
C43 C44 C47 C52 -63(2) . . . . ?
C43 C45 C49 C48 -57(2) . . . . ?
C43 C45 C49 C50 61(2) . . . . ?
C43 C46 C51 C50 -60(2) . . . . ?
C43 C46 C51 C52 61(2) . . . . ?
C44 C43 C45 C49 56(2) . . . . ?
C44 C43 C46 C51 -58(2) . . . . ?
C44 C47 C48 C49 -60(2) . . . . ?
C44 C47 C52 C51 65(2) . . . . ?
C45 C43 C44 C47 -57(2) . . . . ?
C45 C43 C46 C51 61(2) . . . . ?
C45 C49 C50 C51 -57(2) . . . . ?
C46 C43 C44 C47 60(2) . . . . ?
C46 C43 C45 C49 -61(2) . . . . ?
C46 C51 C52 C47 -65(2) . . . . ?
C47 C48 C49 C45 60(2) . . . . ?
C47 C48 C49 C50 -58(2) . . . . ?
C48 C47 C52 C51 -53(2) . . . . ?
C48 C49 C50 C51 61(2) . . . . ?
C49 C50 C51 C46 58(2) . . . . ?
C49 C50 C51 C52 -62(2) . . . . ?
C50 C51 C52 C47 55(2) . . . . ?
C52 C47 C48 C49 56(2) . . . . ?
N7 C53 C54 C55 -0.1(13) . . . . ?
C1 N1 C8 C3 -7.3(10) . . . . ?
C1 N1 C8 C7 174.0(10) . . . . ?
C1 N1 C9 C10 -140.3(13) . . . . ?
C1 N1 C9 C10A -146(2) . . . . ?
C1 C2 C3 C4 -173.3(10) . . . . ?
C1 C2 C3 C8 10.5(10) . . . . ?
C1 C2 C16 N3 9.0(19) . . . . ?
C1 C53 C54 C55 178.6(9) . . . . ?
C2 C1 C53 N7 9.3(16) . . . . ?
C2 C1 C53 C54 -169.3(9) . . . . ?
C2 C3 C4 C5 -176.4(10) . . . . ?
C2 C3 C8 N1 -2.3(11) . . . . ?
C2 C3 C8 C7 176.6(9) . . . . ?
C3 C2 C16 N3 177.4(9) . . . . ?
C3 C4 C5 C6 1.1(18) . . . . ?
C4 C3 C8 N1 -179.1(9) . . . . ?
C4 C3 C8 C7 -0.2(15) . . . . ?
C4 C5 C6 C7 -1.2(19) . . . . ?
C5 C6 C7 C8 0.5(19) . . . . ?
C6 C7 C8 N1 178.7(11) . . . . ?
C6 C7 C8 C3 0.1(17) . . . . ?
C8 N1 C1 C2 14.0(10) . . . . ?
C8 N1 C1 C53 -156.5(8) . . . . ?
C8 N1 C9 C10 94.2(14) . . . . ?
C8 N1 C9 C10A 89(2) . . . . ?
C8 C3 C4 C5 -0.4(15) . . . . ?
C9 N1 C1 C2 -115.0(8) . . . . ?
C9 N1 C1 C53 74.5(10) . . . . ?
C9 N1 C8 C3 122.2(8) . . . . ?
C9 N1 C8 C7 -56.5(14) . . . . ?
N2 C11 C12 C13 -58.3(19) . . . . ?
C10 N2 C11 C12 -176.2(15) . . . . ?
C10 N2 C15 C14 175.8(17) . . . . ?
C11 N2 C10 C9 158.5(18) . . . . ?
C11 N2 C15 C14 -59(2) . . . . ?
C11 C12 C13 C14 58(2) . . . . ?
C12 C13 C14 C15 -56(2) . . . . ?
C13 C14 C15 N2 57(2) . . . . ?
C15 N2 C10 C9 -76(2) . . . . ?
C15 N2 C11 C12 58(2) . . . . ?
C16 N3 C17 C18 -172.1(11) . . . . ?
C16 N3 C17 C19 -52.4(15) . . . . ?
C16 N3 C17 C20 71.6(14) . . . . ?
C16 N3 C17A C18A 172.6(19) . . . . ?
C16 N3 C17A C19A -68(2) . . . . ?
C16 N3 C17A C20A 55(2) . . . . ?
C16 C2 C3 C4 14.8(16) . . . . ?
C16 C2 C3 C8 -161.4(9) . . . . ?
C27 N4 C34 C29 2.2(10) . . . . ?
C27 N4 C34 C33 178.1(10) . . . . ?
C27 N4 C35 C36 91.8(12) . . . . ?
C27 N4 C35 C36A 88(2) . . . . ?
C27 C28 C29 C30 -178.8(10) . . . . ?
C27 C28 C29 C34 2.2(10) . . . . ?
C27 C28 C42 N6 -0.1(15) . . . . ?
C28 C29 C30 C31 179.1(10) . . . . ?
C28 C29 C34 N4 -2.5(10) . . . . ?
C28 C29 C34 C33 -178.9(9) . . . . ?
C29 C28 C42 N6 -174.1(9) . . . . ?
C29 C30 C31 C32 0.6(16) . . . . ?
C30 C29 C34 N4 178.3(8) . . . . ?
C30 C29 C34 C33 1.9(14) . . . . ?
C30 C31 C32 C33 1.0(18) . . . . ?
C31 C32 C33 C34 -1.1(18) . . . . ?
C32 C33 C34 N4 -175.8(10) . . . . ?
C32 C33 C34 C29 -0.4(16) . . . . ?
C34 N4 C27 Er1 -164.4(9) . . . . ?
C34 N4 C27 C28 -0.8(10) . . . . ?
C34 N4 C35 C36 -87.7(13) . . . . ?
C34 N4 C35 C36A -92(2) . . . . ?
C34 C29 C30 C31 -2.0(14) . . . . ?
C35 N4 C27 Er1 16.0(18) . . . . ?
C35 N4 C27 C28 179.6(8) . . . . ?
C35 N4 C34 C29 -178.3(8) . . . . ?
C35 N4 C34 C33 -2.4(16) . . . . ?
N5 C37 C38 C39 -58.5(17) . . . . ?
C36 N5 C37 C38 -171.4(13) . . . . ?
C36 N5 C41 C40 174.9(12) . . . . ?
C37 N5 C36 C35 132.9(16) . . . . ?
C37 N5 C41 C40 -60.8(17) . . . . ?
C37 C38 C39 C40 51(2) . . . . ?
C38 C39 C40 C41 -48(2) . . . . ?
C39 C40 C41 N5 53(2) . . . . ?
C41 N5 C36 C35 -103.9(18) . . . . ?
C41 N5 C37 C38 64.7(17) . . . . ?
C42 N6 C43 C44 57(2) . . . . ?
C42 N6 C43 C45 -67.6(18) . . . . ?
C42 N6 C43 C46 176.6(15) . . . . ?
C42 N6 C43A C44A 43.4(17) . . . . ?
C42 N6 C43A C45A -81.3(15) . . . . ?
C42 N6 C43A C46A 162.7(12) . . . . ?
C42 C28 C29 C30 -4.1(17) . . . . ?
C42 C28 C29 C34 176.9(9) . . . . ?
C53 N7 C57 Er1 -168.9(9) . . . . ?
C53 N7 C57 N8 177.6(7) . . . . ?
C53 N7 C57 C56 -3.8(14) . . . . ?
C53 C1 C2 C3 153.4(10) . . . . ?
C53 C1 C2 C16 -36.9(19) . . . . ?
C53 C54 C55 C56 -2.2(16) . . . . ?
C54 C55 C56 C57 1.7(15) . . . . ?
C55 C56 C57 Er1 71(4) . . . . ?
C55 C56 C57 N7 1.4(16) . . . . ?
C55 C56 C57 N8 179.9(9) . . . . ?
C57 N7 C53 C1 -175.7(8) . . . . ?
C57 N7 C53 C54 3.0(11) . . . . ?
C58 N8 C57 Er1 -112.0(7) . . . . ?
C58 N8 C57 N7 -100.2(9) . . . . ?
C58 N8 C57 C56 81.1(12) . . . . ?
C59 N8 C57 Er1 124.0(8) . . . . ?
C59 N8 C57 N7 135.8(8) . . . . ?
C59 N8 C57 C56 -42.9(13) . . . . ?
C17A N3 C16 C2 -166.7(14) . . . . ?
C17A C18A C21A C22A -63(2) . . . . ?
C17A C18A C21A C26A 57(2) . . . . ?
C17A C19A C23A C22A 57(2) . . . . ?
C17A C19A C23A C24A -62(2) . . . . ?
C17A C20A C25A C24A 56(2) . . . . ?
C17A C20A C25A C26A -65(2) . . . . ?
C18A C17A C19A C23A -57(2) . . . . ?
C18A C17A C20A C25A 61(2) . . . . ?
C18A C21A C22A C23A 61(2) . . . . ?
C18A C21A C26A C25A -60(2) . . . . ?
C19A C17A C18A C21A 61(2) . . . . ?
C19A C17A C20A C25A -56(2) . . . . ?
C19A C23A C24A C25A 61(2) . . . . ?
C20A C17A C18A C21A -56(2) . . . . ?
C20A C17A C19A C23A 59(2) . . . . ?
C20A C25A C26A C21A 63(2) . . . . ?
C21A C22A C23A C19A -60(2) . . . . ?
C21A C22A C23A C24A 59(2) . . . . ?
C22A C21A C26A C25A 58(2) . . . . ?
C22A C23A C24A C25A -59(2) . . . . ?
C23A C24A C25A C20A -59(3) . . . . ?
C23A C24A C25A C26A 60(2) . . . . ?
C24A C25A C26A C21A -58(2) . . . . ?
C26A C21A C22A C23A -59(2) . . . . ?
N2A C11A C12A C13A -51(3) . . . . ?
C10A N2A C11A C12A -172(3) . . . . ?
C10A N2A C15A C14A 170(2) . . . . ?
C11A N2A C10A C9 153(3) . . . . ?
C11A N2A C15A C14A -64(3) . . . . ?
C11A C12A C13A C14A 37(4) . . . . ?
C12A C13A C14A C15A -37(4) . . . . ?
C13A C14A C15A N2A 51(4) . . . . ?
C15A N2A C10A C9 -85(3) . . . . ?
C15A N2A C11A C12A 63(3) . . . . ?
N5A C37A C38A C39A -63(4) . . . . ?
C36A N5A C37A C38A -170(3) . . . . ?
C36A N5A C41A C40A 175(3) . . . . ?
C37A N5A C36A C35 102(5) . . . . ?
C37A N5A C41A C40A -55(4) . . . . ?
C37A C38A C39A C40A 62(4) . . . . ?
C38A C39A C40A C41A -60(5) . . . . ?
C39A C40A C41A N5A 55(5) . . . . ?
C41A N5A C36A C35 -130(5) . . . . ?
C41A N5A C37A C38A 62(4) . . . . ?
C43A N6 C42 C28 174.9(11) . . . . ?
C43A C44A C47A C48A 58.2(18) . . . . ?
C43A C44A C47A C52A -59.9(18) . . . . ?
C43A C45A C49A C48A -57.6(17) . . . . ?
C43A C45A C49A C50A 61.5(17) . . . . ?
C43A C46A C51A C50A -60.7(17) . . . . ?
C43A C46A C51A C52A 59.9(18) . . . . ?
C44A C43A C45A C49A 56.5(16) . . . . ?
C44A C43A C46A C51A -58.7(17) . . . . ?
C44A C47A C48A C49A -59.8(17) . . . . ?
C44A C47A C52A C51A 58.2(18) . . . . ?
C45A C43A C44A C47A -57.2(17) . . . . ?
C45A C43A C46A C51A 60.0(16) . . . . ?
C45A C49A C50A C51A -61.4(17) . . . . ?
C46A C43A C44A C47A 59.1(17) . . . . ?
C46A C43A C45A C49A -60.2(16) . . . . ?
C46A C51A C52A C47A -59.1(18) . . . . ?
C47A C48A C49A C45A 60.4(17) . . . . ?
C47A C48A C49A C50A -57.4(16) . . . . ?
C48A C47A C52A C51A -59.5(17) . . . . ?
C48A C49A C50A C51A 57.3(17) . . . . ?
C49A C50A C51A C46A 61.3(17) . . . . ?
C49A C50A C51A C52A -59.6(16) . . . . ?
C50A C51A C52A C47A 60.5(17) . . . . ?
C52A C47A C48A C49A 58.2(16) . . . . ?
C60A O1 C63A C62A -39.4(17) . . . . ?
C60A C61A C62A C63A -24.7(16) . . . . ?
C61A C62A C63A O1 39.1(16) . . . . ?
C63A O1 C60A C61A 22.7(17) . . . . ?
